data_4348692
loop_
_publ_author_name
'Fujii, Sho'
'Horiguchi, Taishiro'
'Akagi, Soichiro'
'Kitamura, Noboru'

_publ_section_title
;
 Quasi-One-Step Six-Electron Electrochemical Reduction of an Octahedral
 Hexanuclear Molybdenum(II) Cluster.
;
_journal_issue 20
_journal_name_full 'Inorganic chemistry'
_journal_page_first 10259
_journal_page_last 10266
_journal_paper_doi 10.1021/acs.inorgchem.6b01525
_journal_volume 55
_journal_year 2016
_chemical_formula_moiety 'C74 H90 Br8 Mo6 N14 O36'
_chemical_formula_sum 'C74 H90 Br8 Mo6 N14 O36'
_chemical_formula_weight 2966.47
_space_group_crystal_system monoclinic
_space_group_IT_number 14
_space_group_name_Hall '-P 2yn'
_space_group_name_H-M_alt 'P 1 21/n 1'
_atom_sites_solution_hydrogens geom
_atom_sites_solution_primary direct
_atom_sites_solution_secondary difmap
_cell_angle_alpha 90.0000
_cell_angle_beta 97.7170
_cell_angle_gamma 90.0000
_cell_formula_units_Z 2
_cell_length_a 14.7750
_cell_length_b 22.2080
_cell_length_c 14.9070
_cell_measurement_reflns_used 11994
_cell_measurement_temperature 150
_cell_measurement_theta_max 27.50
_cell_measurement_theta_min 3.10
_cell_volume 4847.034
_computing_cell_refinement 'CrystalClear-SM Expert 2.0 r16'
_computing_data_collection 'CrystalClear-SM Expert 2.0 r16 (Rigaku, 2013)'
_computing_data_reduction 'CrystalClear-SM Expert 2.0 r16'
_computing_molecular_graphics 'CrystalStructure 4.1'
_computing_publication_material 'CrystalStructure 4.1 (Rigaku, 2014)'
_computing_structure_refinement 'SHELXL2013 (Sheldrick, 2008)'
_computing_structure_solution 'SHELXS2013 (Sheldrick, 2008)'
_diffrn_ambient_temperature 150
_diffrn_detector_area_resol_mean 7.314
_diffrn_measured_fraction_theta_full 0.998
_diffrn_measured_fraction_theta_max 0.987
_diffrn_measurement_device_type 'Rigaku Mercury70'
_diffrn_measurement_method \w
_diffrn_radiation_type 'Mo K\a'
_diffrn_radiation_wavelength 0.71075
_diffrn_reflns_av_R_equivalents 0.0548
_diffrn_reflns_Laue_measured_fraction_full 0.998
_diffrn_reflns_Laue_measured_fraction_max 0.987
_diffrn_reflns_limit_h_max 19
_diffrn_reflns_limit_h_min -15
_diffrn_reflns_limit_k_max 28
_diffrn_reflns_limit_k_min -25
_diffrn_reflns_limit_l_max 19
_diffrn_reflns_limit_l_min -15
_diffrn_reflns_number 39361
_diffrn_reflns_point_group_measured_fraction_full 0.998
_diffrn_reflns_point_group_measured_fraction_max 0.987
_diffrn_reflns_theta_full 25.242
_diffrn_reflns_theta_max 27.624
_diffrn_reflns_theta_min 3.058
_diffrn_standards_number 0
_exptl_absorpt_coefficient_mu 4.149
_exptl_absorpt_correction_T_max 0.436
_exptl_absorpt_correction_T_min 0.345
_exptl_absorpt_correction_type multi-scan
_exptl_absorpt_process_details 'REQAB (Rigaku, 1998)'
_exptl_crystal_colour yellow
_exptl_crystal_density_diffrn 2.032
_exptl_crystal_density_method 'not measured'
_exptl_crystal_description platelet
_exptl_crystal_F_000 2904.00
_exptl_crystal_size_max 0.200
_exptl_crystal_size_mid 0.200
_exptl_crystal_size_min 0.200
_refine_diff_density_max 1.11
_refine_diff_density_min -1.08
_refine_ls_extinction_method none
_refine_ls_goodness_of_fit_ref 1.101
_refine_ls_hydrogen_treatment constr
_refine_ls_number_parameters 622
_refine_ls_number_reflns 11117
_refine_ls_number_restraints 0
_refine_ls_R_factor_all 0.0746
_refine_ls_R_factor_gt 0.0507
_refine_ls_shift/su_max 0.001
_refine_ls_structure_factor_coef Fsqd
_refine_ls_weighting_details 'w = 1/[\s^2^(Fo^2^)+(0.0402P)^2^+4.5306P] where P=(Fo^2^+2Fc^2^)/3'
_refine_ls_weighting_scheme calc
_refine_ls_wR_factor_gt 0.0999
_refine_ls_wR_factor_ref 0.1121
_reflns_number_gt 8425
_reflns_number_total 11117
_reflns_threshold_expression F^2^>2.0\s(F^2^)
_cod_data_source_file ic6b01525_si_003.cif
_cod_data_source_block MoBr(NO2)2
_cod_original_cell_volume 4847.0337
_cod_database_code 4348692
_shelxl_res_file
;
TITL MoBr(NO2)2
CELL  0.71075 14.77500 22.20800 14.90700 90.00000 97.71700 90.00000
ZERR  2 0.00000 0.00000 0.00000 0.00000 0.00000 0.00000
LATT 1
SYMM .50-X, .50+Y, .50-Z
SFAC C H BR MO N O
UNIT 148 180 16 12 28 72
L.S. 50
FMAP 2
PLAN -25
WPDB -2
HTAB
BOND $H
CONF
LIST 4
TEMP -123.0
ACTA
SIZE 0.200 0.200 0.200
WGHT    0.040200    4.530600
FVAR       0.21866
MO1   4    0.379859    0.524742    0.496997    11.00000    0.01348    0.01572 =
         0.01430    0.00084    0.00182    0.00005
MO2   4    0.529062    0.534454    0.613846    11.00000    0.01537    0.01550 =
         0.01253   -0.00004    0.00138   -0.00063
MO3   4    0.528276    0.572264    0.446141    11.00000    0.01507    0.01452 =
         0.01417    0.00195    0.00197   -0.00093
BR1   3    0.379868    0.561730    0.332381    11.00000    0.01833    0.02053 =
         0.01607    0.00372    0.00019    0.00160
BR2   3    0.381392    0.488245    0.662998    11.00000    0.01743    0.02224 =
         0.01584    0.00140    0.00516   -0.00059
BR3   3    0.435627    0.629972    0.556045    11.00000    0.02162    0.01550 =
         0.02250   -0.00170    0.00330    0.00155
BR4   3    0.325807    0.418288    0.438042    11.00000    0.01653    0.01950 =
         0.01881   -0.00013    0.00139   -0.00362
O1    6    0.240935    0.545322    0.491468    11.00000    0.01426    0.02686 =
         0.02836    0.00420    0.00125   -0.00033
O2    6    0.212075    0.635268    0.424880    11.00000    0.02486    0.02726 =
         0.05154    0.00650    0.00076   -0.00063
O3    6   -0.124319    0.678371    0.347356    11.00000    0.03138    0.03179 =
         0.06941    0.01877   -0.00227    0.00166
O4    6   -0.218119    0.609993    0.383312    11.00000    0.01860    0.05082 =
         0.06362    0.01116    0.00920    0.00445
O5    6   -0.110767    0.403522    0.342894    11.00000    0.04665    0.04566 =
         0.09505   -0.01196   -0.00575   -0.01794
O6    6    0.034430    0.385902    0.364970    11.00000    0.04323    0.03488 =
         0.10651   -0.01587    0.00951    0.00563
O7    6    0.557367    0.567908    0.747873    11.00000    0.02130    0.02607 =
         0.01742   -0.00139   -0.00041    0.00214
O8    6    0.710629    0.561263    0.774501    11.00000    0.02175    0.05458 =
         0.02450   -0.00426    0.00380   -0.00683
O9    6    0.391503    0.599873    1.007649    11.00000    0.04420    0.11856 =
         0.03645   -0.00886    0.01150    0.01289
O10   6    0.457938    0.581095    1.142043    11.00000    0.07384    0.07866 =
         0.02883    0.00346    0.02767    0.00655
O11   6    0.779395    0.545373    1.196112    11.00000    0.07499    0.08188 =
         0.02110    0.00725   -0.01828    0.00232
O12   6    0.857327    0.538705    1.083451    11.00000    0.04320    0.08551 =
         0.04545    0.01672   -0.00866   -0.00081
O13   6    0.564073    0.651010    0.376995    11.00000    0.02580    0.01746 =
         0.03093    0.00469    0.00003   -0.00396
O14   6    0.608144    0.716056    0.489654    11.00000    0.04896    0.02608 =
         0.02617    0.00353    0.00940   -0.00616
O15   6    0.713634    0.914998    0.395879    11.00000    0.08249    0.03237 =
         0.05143   -0.01295    0.02542   -0.01458
O16   6    0.813849    0.912154    0.301873    11.00000    0.06390    0.04713 =
         0.04616    0.00196    0.01447   -0.03435
O17   6    0.764443    0.759713    0.068231    11.00000    0.06622    0.05400 =
         0.04221    0.00629    0.02174   -0.00334
O18   6    0.730934    0.670514    0.109920    11.00000    0.12358    0.03663 =
         0.07572   -0.02350    0.05831   -0.02835
N15   5    0.752825    0.890050    0.339794    11.00000    0.05178    0.02717 =
         0.03871    0.00079    0.00803   -0.01486
N16   5    0.738607    0.724278    0.122839    11.00000    0.04184    0.03554 =
         0.04425    0.00094    0.01677   -0.00541
N30   5   -0.031157    0.419951    0.361179    11.00000    0.03820    0.03388 =
         0.04489   -0.00790    0.00387   -0.01113
N31   5   -0.142382    0.626785    0.368899    11.00000    0.02125    0.03575 =
         0.03448    0.00484    0.00343    0.00305
N45   5    0.785488    0.544385    1.114483    11.00000    0.04795    0.04584 =
         0.03356    0.01061   -0.01030   -0.00233
N46   5    0.457964    0.584616    1.060388    11.00000    0.04920    0.04126 =
         0.03006   -0.00219    0.01724   -0.00408
N53   5    0.270865    0.743613    0.220848    11.00000    0.03483    0.02815 =
         0.02643    0.00984    0.00641    0.00235
C1    1    0.189840    0.585613    0.447370    11.00000    0.01556    0.02494 =
         0.02639    0.00255    0.00127    0.00587
C2    1    0.092520    0.564075    0.420635    11.00000    0.01785    0.02745 =
         0.01825    0.00340    0.00280    0.00009
C3    1    0.020731    0.604940    0.404738    11.00000    0.01838    0.02057 =
         0.02806    0.00344    0.00005   -0.00182
AFIX  43
H3    2    0.031691    0.647040    0.409597    11.00000   -1.20000
AFIX   0
C4    1   -0.066138    0.583153    0.381916    11.00000    0.01606    0.03114 =
         0.02992    0.00722   -0.00015    0.00231
C5    1   -0.087174    0.523223    0.368766    11.00000    0.02204    0.03936 =
         0.02702    0.00610   -0.00501   -0.00785
AFIX  43
H5    2   -0.148216    0.509536    0.353488    11.00000   -1.20000
AFIX   0
C6    1   -0.014324    0.484567    0.379146    11.00000    0.02884    0.02591 =
         0.02440    0.00200   -0.00210   -0.00677
C7    1    0.074547    0.502925    0.406654    11.00000    0.02402    0.02512 =
         0.02652    0.00271    0.00275    0.00243
AFIX  43
H7    2    0.122636    0.474269    0.415883    11.00000   -1.20000
AFIX   0
C8    1    0.636038    0.564740    0.798857    11.00000    0.02728    0.02405 =
         0.01907   -0.00125   -0.00181   -0.00538
C9    1    0.627462    0.564126    0.899495    11.00000    0.02845    0.01833 =
         0.02142   -0.00259    0.00386   -0.00343
C10   1    0.546264    0.573809    0.931986    11.00000    0.03001    0.02831 =
         0.02068   -0.00354    0.00077   -0.00370
AFIX  43
H10   2    0.492012    0.581720    0.891853    11.00000   -1.20000
AFIX   0
C11   1    0.545044    0.571800    1.024946    11.00000    0.04331    0.02365 =
         0.02276   -0.00566    0.01022   -0.00342
C12   1    0.620859    0.560176    1.085816    11.00000    0.04439    0.02988 =
         0.02003   -0.00207    0.00036   -0.00882
AFIX  43
H12   2    0.618034    0.558240    1.149042    11.00000   -1.20000
AFIX   0
C13   1    0.701389    0.551435    1.050812    11.00000    0.04091    0.02927 =
         0.01981    0.00234   -0.00783   -0.00116
C14   1    0.707195    0.553833    0.958995    11.00000    0.02466    0.02882 =
         0.02290    0.00257   -0.00006   -0.00239
AFIX  43
H14   2    0.764123    0.548595    0.937006    11.00000   -1.20000
AFIX   0
C15   1    0.603098    0.699151    0.410780    11.00000    0.02377    0.02327 =
         0.02795    0.00192    0.00183   -0.00363
C16   1    0.649138    0.736461    0.345176    11.00000    0.02113    0.02715 =
         0.02325    0.00622    0.00106   -0.00323
C17   1    0.676765    0.794518    0.369172    11.00000    0.02681    0.02389 =
         0.02800    0.00346    0.00084   -0.00740
AFIX  43
H17   2    0.663239    0.811354    0.424431    11.00000   -1.20000
AFIX   0
C18   1    0.723957    0.827822    0.312641    11.00000    0.03270    0.01997 =
         0.02875    0.00301   -0.00094   -0.00543
C19   1    0.746085    0.805979    0.232177    11.00000    0.02024    0.02699 =
         0.03400    0.00786    0.00113   -0.00474
AFIX  43
H19   2    0.780188    0.829041    0.194775    11.00000   -1.20000
AFIX   0
C20   1    0.716194    0.749180    0.209100    11.00000    0.03030    0.03003 =
         0.03026    0.00274    0.01170   -0.00487
C21   1    0.668414    0.712992    0.263305    11.00000    0.03483    0.02206 =
         0.03172    0.00696    0.00869   -0.00382
AFIX  43
H21   2    0.649613    0.673483    0.244805    11.00000   -1.20000
AFIX   0
C22   1    0.313956    0.768074    0.142453    11.00000    0.03551    0.03026 =
         0.03781    0.00861    0.00609    0.00186
AFIX  23
H22A  2    0.319422    0.812320    0.149234    11.00000   -1.20000
H22B  2    0.272391    0.759963    0.085951    11.00000   -1.20000
AFIX   0
C23   1    0.407513    0.742653    0.132270    11.00000    0.03394    0.03795 =
         0.03508    0.00718    0.00298    0.00425
AFIX  23
H23A  2    0.407532    0.698498    0.141412    11.00000   -1.20000
H23B  2    0.454063    0.760475    0.178655    11.00000   -1.20000
AFIX   0
C24   1    0.430942    0.756991    0.038003    11.00000    0.03944    0.05683 =
         0.04312   -0.00370    0.00905    0.00245
AFIX  23
H24A  2    0.392358    0.732168   -0.007218    11.00000   -1.20000
H24B  2    0.417144    0.799854    0.023950    11.00000   -1.20000
AFIX   0
C25   1    0.530664    0.744907    0.030853    11.00000    0.05194    0.06511 =
         0.04824   -0.00399    0.01840    0.00467
AFIX  33
H25A  2    0.543158    0.754597   -0.030436    11.00000   -1.20000
H25B  2    0.569048    0.769980    0.074761    11.00000   -1.20000
H25C  2    0.544275    0.702330    0.043609    11.00000   -1.20000
AFIX   0
C26   1    0.331610    0.753383    0.310398    11.00000    0.03087    0.03717 =
         0.02708    0.00610   -0.00393    0.00211
AFIX  23
H26A  2    0.297706    0.740291    0.359933    11.00000   -1.20000
H26B  2    0.385822    0.727026    0.311809    11.00000   -1.20000
AFIX   0
C27   1    0.363998    0.816961    0.329432    11.00000    0.04141    0.03705 =
         0.04560    0.00354   -0.00486    0.00464
AFIX  23
H27A  2    0.402936    0.829502    0.283636    11.00000   -1.20000
H27B  2    0.310702    0.844345    0.324833    11.00000   -1.20000
AFIX   0
C28   1    0.417388    0.821882    0.422343    11.00000    0.04346    0.06430 =
         0.05198   -0.01035   -0.00621   -0.00267
AFIX  23
H28A  2    0.462904    0.788957    0.430860    11.00000   -1.20000
H28B  2    0.375338    0.816863    0.468214    11.00000   -1.20000
AFIX   0
C29   1    0.466615    0.882299    0.437389    11.00000    0.04331    0.07530 =
         0.08501   -0.03333   -0.00764    0.00605
AFIX  33
H29A  2    0.500402    0.883496    0.498609    11.00000   -1.20000
H29B  2    0.509284    0.887120    0.392928    11.00000   -1.20000
H29C  2    0.421725    0.915024    0.430279    11.00000   -1.20000
AFIX   0
C30   1    0.255118    0.675805    0.210069    11.00000    0.04470    0.02514 =
         0.03032    0.01098    0.00623    0.00929
AFIX  23
H30A  2    0.315479    0.655715    0.218018    11.00000   -1.20000
H30B  2    0.222156    0.662002    0.259901    11.00000   -1.20000
AFIX   0
C31   1    0.202973    0.654383    0.122186    11.00000    0.04964    0.03953 =
         0.02914    0.00527   -0.00089    0.00512
AFIX  23
H31A  2    0.236215    0.666032    0.071444    11.00000   -1.20000
H31B  2    0.142201    0.673908    0.112731    11.00000   -1.20000
AFIX   0
C32   1    0.191176    0.586008    0.122945    11.00000    0.05165    0.03199 =
         0.03753   -0.00184    0.00327    0.00294
AFIX  23
H32A  2    0.167953    0.572580    0.060778    11.00000   -1.20000
H32B  2    0.251901    0.567328    0.139908    11.00000   -1.20000
AFIX   0
C33   1    0.127441    0.562990    0.186463    11.00000    0.07796    0.04349 =
         0.05605   -0.00231    0.02037   -0.01968
AFIX  33
H33A  2    0.123932    0.518980    0.182629    11.00000   -1.20000
H33B  2    0.150593    0.574900    0.248621    11.00000   -1.20000
H33C  2    0.066472    0.580163    0.169327    11.00000   -1.20000
AFIX   0
C34   1    0.180653    0.777027    0.218165    11.00000    0.02772    0.03132 =
         0.03520    0.01183    0.00243    0.00367
AFIX  23
H34A  2    0.143235    0.768523    0.159339    11.00000   -1.20000
H34B  2    0.193587    0.820781    0.220350    11.00000   -1.20000
AFIX   0
C35   1    0.123735    0.761950    0.293692    11.00000    0.03149    0.04677 =
         0.03862    0.01211    0.01402    0.00612
AFIX  23
H35A  2    0.131435    0.718829    0.309765    11.00000   -1.20000
H35B  2    0.145714    0.786038    0.348162    11.00000   -1.20000
AFIX   0
C36   1    0.023738    0.775111    0.264335    11.00000    0.02926    0.04002 =
         0.05308    0.00711    0.00579    0.00708
AFIX  23
H36A  2    0.017272    0.817367    0.243293    11.00000   -1.20000
H36B  2   -0.009699    0.770914    0.317269    11.00000   -1.20000
AFIX   0
C37   1   -0.019931    0.733712    0.188848    11.00000    0.04652    0.05341 =
         0.07106    0.00151    0.01375   -0.00868
AFIX  33
H37A  2   -0.084423    0.744437    0.172888    11.00000   -1.20000
H37B  2    0.011800    0.738312    0.135594    11.00000   -1.20000
H37C  2   -0.015191    0.691823    0.209627    11.00000   -1.20000
AFIX   0
HKLF 4
 
REM  MoBr(NO2)2
REM R1 =  0.0507 for    8425 Fo > 4sig(Fo)  and  0.0746 for all   11117 data
REM    622 parameters refined using      0 restraints
 
END  
     
WGHT      0.0400      4.6757 

REM Instructions for potential hydrogen bonds
EQIV $1 x-1, y, z-1
HTAB C5 O11_$1
EQIV $2 -x+1, -y+1, -z+2
HTAB C12 Br2_$2
EQIV $3 x-1/2, -y+3/2, z-1/2
HTAB C27 O8_$3
HTAB C30 Br1
HTAB C30 O2
HTAB C34 O14_$3

REM Highest difference peak  1.107,  deepest hole -1.082,  1-sigma level  0.165
Q1    1   0.4545  0.5284  0.5547  11.00000  0.05    1.11
Q2    1   0.3981  0.4138  0.4963  11.00000  0.05    1.00
Q3    1   0.2975  0.5183  0.4427  11.00000  0.05    0.96
Q4    1   0.5012  0.5168  0.4107  11.00000  0.05    0.93
Q5    1   0.2833  0.6280  0.4387  11.00000  0.05    0.90
Q6    1   0.5866  0.6801  0.5039  11.00000  0.05    0.87
Q7    1   0.5446  0.5552  0.5347  11.00000  0.05    0.84
Q8    1   0.6767  0.6175  0.3951  11.00000  0.05    0.80
Q9    1   0.4617  0.5582  0.3807  11.00000  0.05    0.77
Q10   1   0.5297  0.6109  0.2770  11.00000  0.05    0.77
Q11   1   0.4190  0.4913  0.4384  11.00000  0.05    0.75
Q12   1   0.4222  0.4723  0.5204  11.00000  0.05    0.73
Q13   1   0.5845  0.4991  0.6726  11.00000  0.05    0.72
Q14   1   0.5962  0.6341  0.6779  11.00000  0.05    0.72
Q15   1   0.4166  0.5737  0.5355  11.00000  0.05    0.72
Q16   1   0.4376  0.4271  0.5591  11.00000  0.05    0.71
Q17   1   0.6870  0.6057  0.4756  11.00000  0.05    0.71
Q18   1   0.4363  0.4603  0.7256  11.00000  0.05    0.68
Q19   1   0.2334  0.5195  0.3809  11.00000  0.05    0.67
Q20   1   0.4392  0.5943  0.7253  11.00000  0.05    0.66
Q21   1   0.2600  0.5274  0.2612  11.00000  0.05    0.65
Q22   1   0.2989  0.5881  0.3214  11.00000  0.05    0.64
Q23   1   0.2210  0.4869  0.5433  11.00000  0.05    0.64
Q24   1   0.3114  0.4692  0.5976  11.00000  0.05    0.63
Q25   1   0.5424  0.5059  0.5172  11.00000  0.05    0.63
;

loop_
_symmetry_equiv_pos_site_id
_space_group_symop_operation_xyz
1 +X,+Y,+Z
2 1/2-X,1/2+Y,1/2-Z
3 -X,-Y,-Z
4 1/2+X,1/2-Y,1/2+Z

loop_
_atom_site_label
_atom_site_type_symbol
_atom_site_fract_x
_atom_site_fract_y
_atom_site_fract_z
_atom_site_U_iso_or_equiv
_atom_site_adp_type
_atom_site_occupancy
_atom_site_site_symmetry_multiplicity
_atom_site_calc_flag
_atom_site_refinement_flags
Mo1 Mo 0.37986(3) 0.52474(2) 0.49700(3) 0.01450(10) Uani 1 4 d .
Mo2 Mo 0.52906(3) 0.53445(2) 0.61385(3) 0.01451(11) Uani 1 4 d .
Mo3 Mo 0.52828(3) 0.57226(2) 0.44614(3) 0.01459(11) Uani 1 4 d .
Br1 Br 0.37987(4) 0.56173(3) 0.33238(3) 0.01850(12) Uani 1 4 d .
Br2 Br 0.38139(4) 0.48825(3) 0.66300(3) 0.01824(13) Uani 1 4 d .
Br3 Br 0.43563(4) 0.62997(3) 0.55604(3) 0.01984(13) Uani 1 4 d .
Br4 Br 0.32581(4) 0.41829(2) 0.43804(3) 0.01837(12) Uani 1 4 d .
O1 O 0.2409(3) 0.54532(18) 0.4915(2) 0.0233(9) Uani 1 4 d .
O2 O 0.2121(3) 0.6353(2) 0.4249(3) 0.0350(11) Uani 1 4 d .
O3 O -0.1243(3) 0.6784(2) 0.3474(3) 0.0450(13) Uani 1 4 d .
O4 O -0.2181(3) 0.6100(2) 0.3833(3) 0.0440(12) Uani 1 4 d .
O5 O -0.1108(4) 0.4035(3) 0.3429(4) 0.0638(17) Uani 1 4 d .
O6 O 0.0344(4) 0.3859(3) 0.3650(4) 0.0616(16) Uani 1 4 d .
O7 O 0.5574(3) 0.56791(18) 0.7479(2) 0.0219(9) Uani 1 4 d .
O8 O 0.7106(3) 0.5613(2) 0.7745(3) 0.0335(11) Uani 1 4 d .
O9 O 0.3915(4) 0.5999(3) 1.0076(3) 0.0658(19) Uani 1 4 d .
O10 O 0.4579(4) 0.5811(3) 1.1420(3) 0.0585(16) Uani 1 4 d .
O11 O 0.7794(4) 0.5454(3) 1.1961(3) 0.0616(17) Uani 1 4 d .
O12 O 0.8573(4) 0.5387(3) 1.0835(3) 0.0594(16) Uani 1 4 d .
O13 O 0.5641(3) 0.65101(18) 0.3770(2) 0.0251(9) Uani 1 4 d .
O14 O 0.6081(3) 0.71606(19) 0.4896(3) 0.0333(11) Uani 1 4 d .
O15 O 0.7136(4) 0.9150(2) 0.3959(3) 0.0539(15) Uani 1 4 d .
O16 O 0.8138(4) 0.9122(2) 0.3019(3) 0.0518(15) Uani 1 4 d .
O17 O 0.7644(4) 0.7597(3) 0.0682(3) 0.0528(15) Uani 1 4 d .
O18 O 0.7309(5) 0.6705(3) 0.1099(4) 0.075(2) Uani 1 4 d .
N15 N 0.7528(4) 0.8901(3) 0.3398(4) 0.0390(15) Uani 1 4 d .
N16 N 0.7386(4) 0.7243(3) 0.1228(4) 0.0395(14) Uani 1 4 d .
N30 N -0.0312(4) 0.4199(3) 0.3612(4) 0.0391(14) Uani 1 4 d .
N31 N -0.1424(4) 0.6268(3) 0.3689(3) 0.0305(12) Uani 1 4 d .
N45 N 0.7855(5) 0.5444(3) 1.1145(4) 0.0439(16) Uani 1 4 d .
N46 N 0.4580(4) 0.5846(3) 1.0604(3) 0.0391(15) Uani 1 4 d .
N53 N 0.2709(4) 0.7436(2) 0.2208(3) 0.0296(12) Uani 1 4 d .
C1 C 0.1898(4) 0.5856(3) 0.4474(4) 0.0224(12) Uani 1 4 d .
C2 C 0.0925(4) 0.5641(3) 0.4206(3) 0.0211(12) Uani 1 4 d .
C3 C 0.0207(4) 0.6049(3) 0.4047(4) 0.0226(12) Uani 1 4 d .
C4 C -0.0661(4) 0.5831(3) 0.3819(4) 0.0260(13) Uani 1 4 d .
C5 C -0.0872(4) 0.5232(3) 0.3688(4) 0.0302(15) Uani 1 4 d .
C6 C -0.0143(4) 0.4846(3) 0.3791(4) 0.0269(14) Uani 1 4 d .
C7 C 0.0746(4) 0.5029(3) 0.4067(4) 0.0253(13) Uani 1 4 d .
C8 C 0.6360(4) 0.5647(3) 0.7989(3) 0.0239(13) Uani 1 4 d .
C9 C 0.6275(4) 0.5641(3) 0.8995(3) 0.0227(13) Uani 1 4 d .
C10 C 0.5463(4) 0.5738(3) 0.9320(3) 0.0266(14) Uani 1 4 d .
C11 C 0.5450(5) 0.5718(3) 1.0250(4) 0.0294(14) Uani 1 4 d .
C12 C 0.6209(5) 0.5602(3) 1.0858(4) 0.0318(15) Uani 1 4 d .
C13 C 0.7014(5) 0.5514(3) 1.0508(4) 0.0311(15) Uani 1 4 d .
C14 C 0.7072(4) 0.5538(3) 0.9590(3) 0.0258(13) Uani 1 4 d .
C15 C 0.6031(4) 0.6992(3) 0.4108(4) 0.0251(13) Uani 1 4 d .
C16 C 0.6491(4) 0.7365(3) 0.3452(3) 0.0240(13) Uani 1 4 d .
C17 C 0.6768(4) 0.7945(3) 0.3692(4) 0.0265(13) Uani 1 4 d .
C18 C 0.7240(5) 0.8278(3) 0.3126(4) 0.0276(14) Uani 1 4 d .
C19 C 0.7461(4) 0.8060(3) 0.2322(4) 0.0273(14) Uani 1 4 d .
C20 C 0.7162(5) 0.7492(3) 0.2091(4) 0.0295(14) Uani 1 4 d .
C21 C 0.6684(4) 0.7130(3) 0.2633(4) 0.0292(14) Uani 1 4 d .
C22 C 0.3140(5) 0.7681(3) 0.1424(4) 0.0344(15) Uani 1 4 d .
C23 C 0.4075(5) 0.7427(3) 0.1323(4) 0.0358(16) Uani 1 4 d .
C24 C 0.4309(5) 0.7570(4) 0.0380(4) 0.0461(19) Uani 1 4 d .
C25 C 0.5307(6) 0.7449(4) 0.0308(5) 0.054(2) Uani 1 4 d .
C26 C 0.3316(5) 0.7534(3) 0.3104(4) 0.0324(15) Uani 1 4 d .
C27 C 0.3640(5) 0.8170(3) 0.3294(4) 0.0423(18) Uani 1 4 d .
C28 C 0.4174(6) 0.8219(4) 0.4223(5) 0.054(2) Uani 1 4 d .
C29 C 0.4666(6) 0.8823(4) 0.4374(6) 0.069(3) Uani 1 4 d .
C30 C 0.2551(5) 0.6758(3) 0.2101(4) 0.0333(16) Uani 1 4 d .
C31 C 0.2030(5) 0.6544(3) 0.1222(4) 0.0400(18) Uani 1 4 d .
C32 C 0.1912(5) 0.5860(3) 0.1230(4) 0.0406(18) Uani 1 4 d .
C33 C 0.1274(6) 0.5630(4) 0.1865(5) 0.058(2) Uani 1 4 d .
C34 C 0.1807(4) 0.7770(3) 0.2182(4) 0.0316(15) Uani 1 4 d .
C35 C 0.1237(5) 0.7620(3) 0.2937(4) 0.0381(17) Uani 1 4 d .
C36 C 0.0237(5) 0.7751(3) 0.2643(5) 0.0408(17) Uani 1 4 d .
C37 C -0.0199(6) 0.7337(4) 0.1888(5) 0.056(2) Uani 1 4 d .
H3 H 0.03169 0.64704 0.4096 0.0271 Uiso 1 4 calc R
H5 H -0.14822 0.50954 0.35349 0.0363 Uiso 1 4 calc R
H7 H 0.12264 0.47427 0.41588 0.0303 Uiso 1 4 calc R
H10 H 0.49201 0.58172 0.89185 0.0319 Uiso 1 4 calc R
H12 H 0.61803 0.55824 1.14904 0.0381 Uiso 1 4 calc R
H14 H 0.76412 0.5486 0.93701 0.0309 Uiso 1 4 calc R
H17 H 0.66324 0.81135 0.42443 0.0318 Uiso 1 4 calc R
H19 H 0.78019 0.82904 0.19477 0.0328 Uiso 1 4 calc R
H21 H 0.64961 0.67348 0.24481 0.0350 Uiso 1 4 calc R
H22A H 0.31942 0.81232 0.14923 0.0413 Uiso 1 4 calc R
H22B H 0.27239 0.75996 0.08595 0.0413 Uiso 1 4 calc R
H23A H 0.40753 0.6985 0.14141 0.0430 Uiso 1 4 calc R
H23B H 0.45406 0.76047 0.17866 0.0430 Uiso 1 4 calc R
H24A H 0.39236 0.73217 -0.00722 0.0554 Uiso 1 4 calc R
H24B H 0.41714 0.79985 0.02395 0.0554 Uiso 1 4 calc R
H25A H 0.54316 0.7546 -0.03044 0.0648 Uiso 1 4 calc R
H25B H 0.56905 0.76998 0.07476 0.0648 Uiso 1 4 calc R
H25C H 0.54427 0.70233 0.04361 0.0648 Uiso 1 4 calc R
H26A H 0.29771 0.74029 0.35993 0.0389 Uiso 1 4 calc R
H26B H 0.38582 0.72703 0.31181 0.0389 Uiso 1 4 calc R
H27A H 0.40294 0.8295 0.28364 0.0508 Uiso 1 4 calc R
H27B H 0.3107 0.84434 0.32483 0.0508 Uiso 1 4 calc R
H28A H 0.4629 0.78896 0.43086 0.0653 Uiso 1 4 calc R
H28B H 0.37534 0.81686 0.46821 0.0653 Uiso 1 4 calc R
H29A H 0.5004 0.8835 0.49861 0.0832 Uiso 1 4 calc R
H29B H 0.50928 0.88712 0.39293 0.0832 Uiso 1 4 calc R
H29C H 0.42173 0.91502 0.43028 0.0832 Uiso 1 4 calc R
H30A H 0.31548 0.65572 0.21802 0.0399 Uiso 1 4 calc R
H30B H 0.22216 0.662 0.2599 0.0399 Uiso 1 4 calc R
H31A H 0.23622 0.66603 0.07144 0.0480 Uiso 1 4 calc R
H31B H 0.1422 0.67391 0.11273 0.0480 Uiso 1 4 calc R
H32A H 0.16795 0.57258 0.06078 0.0488 Uiso 1 4 calc R
H32B H 0.2519 0.56733 0.13991 0.0488 Uiso 1 4 calc R
H33A H 0.12393 0.51898 0.18263 0.0698 Uiso 1 4 calc R
H33B H 0.15059 0.5749 0.24862 0.0698 Uiso 1 4 calc R
H33C H 0.06647 0.58016 0.16933 0.0698 Uiso 1 4 calc R
H34A H 0.14324 0.76852 0.15934 0.0379 Uiso 1 4 calc R
H34B H 0.19359 0.82078 0.22035 0.0379 Uiso 1 4 calc R
H35A H 0.13143 0.71883 0.30977 0.0457 Uiso 1 4 calc R
H35B H 0.14571 0.78604 0.34816 0.0457 Uiso 1 4 calc R
H36A H 0.01727 0.81737 0.24329 0.0489 Uiso 1 4 calc R
H36B H -0.0097 0.77091 0.31727 0.0489 Uiso 1 4 calc R
H37A H -0.08442 0.74444 0.17289 0.0678 Uiso 1 4 calc R
H37B H 0.0118 0.73831 0.13559 0.0678 Uiso 1 4 calc R
H37C H -0.01519 0.69182 0.20963 0.0678 Uiso 1 4 calc R

loop_
_atom_site_aniso_label
_atom_site_aniso_U_11
_atom_site_aniso_U_22
_atom_site_aniso_U_33
_atom_site_aniso_U_12
_atom_site_aniso_U_13
_atom_site_aniso_U_23
Mo1 0.0135(2) 0.0157(3) 0.0143(2) 0.00005(19) 0.00182(16) 0.00084(16)
Mo2 0.0154(3) 0.0155(2) 0.0125(2) -0.00063(19) 0.00138(16) -0.00004(16)
Mo3 0.0151(3) 0.0145(3) 0.0142(2) -0.00093(19) 0.00197(16) 0.00195(16)
Br1 0.0183(3) 0.0205(3) 0.0161(2) 0.0016(2) 0.00019(19) 0.00372(19)
Br2 0.0174(3) 0.0222(3) 0.0158(2) -0.0006(2) 0.00516(19) 0.00140(19)
Br3 0.0216(3) 0.0155(3) 0.0225(3) 0.0015(2) 0.0033(2) -0.0017(2)
Br4 0.0165(3) 0.0195(3) 0.0188(2) -0.0036(2) 0.00139(19) -0.00013(19)
O1 0.014(2) 0.027(2) 0.028(2) -0.0003(18) 0.0013(15) 0.0042(16)
O2 0.025(3) 0.027(3) 0.052(3) -0.001(2) 0.001(2) 0.006(2)
O3 0.031(3) 0.032(3) 0.069(3) 0.002(2) -0.002(2) 0.019(2)
O4 0.019(3) 0.051(3) 0.064(3) 0.004(2) 0.009(2) 0.011(2)
O5 0.047(4) 0.046(4) 0.095(4) -0.018(3) -0.006(3) -0.012(3)
O6 0.043(4) 0.035(3) 0.107(5) 0.006(3) 0.010(3) -0.016(3)
O7 0.021(2) 0.026(2) 0.0174(18) 0.0021(18) -0.0004(15) -0.0014(15)
O8 0.022(2) 0.055(3) 0.025(2) -0.007(2) 0.0038(17) -0.0043(19)
O9 0.044(4) 0.119(6) 0.036(3) 0.013(4) 0.012(2) -0.009(3)
O10 0.074(4) 0.079(4) 0.029(2) 0.007(3) 0.028(2) 0.003(2)
O11 0.075(4) 0.082(4) 0.021(2) 0.002(4) -0.018(2) 0.007(2)
O12 0.043(4) 0.086(5) 0.045(3) -0.001(3) -0.009(3) 0.017(3)
O13 0.026(2) 0.017(2) 0.031(2) -0.0040(18) 0.0000(17) 0.0047(16)
O14 0.049(3) 0.026(3) 0.026(2) -0.006(2) 0.0094(19) 0.0035(17)
O15 0.082(5) 0.032(3) 0.051(3) -0.015(3) 0.025(3) -0.013(2)
O16 0.064(4) 0.047(3) 0.046(3) -0.034(3) 0.014(3) 0.002(2)
O17 0.066(4) 0.054(4) 0.042(3) -0.003(3) 0.022(3) 0.006(2)
O18 0.124(6) 0.037(4) 0.076(4) -0.028(4) 0.058(4) -0.024(3)
N15 0.052(4) 0.027(3) 0.039(3) -0.015(3) 0.008(3) 0.001(2)
N16 0.042(4) 0.036(4) 0.044(3) -0.005(3) 0.017(3) 0.001(3)
N30 0.038(4) 0.034(4) 0.045(3) -0.011(3) 0.004(3) -0.008(3)
N31 0.021(3) 0.036(3) 0.034(3) 0.003(3) 0.003(2) 0.005(2)
N45 0.048(4) 0.046(4) 0.034(3) -0.002(3) -0.010(3) 0.011(3)
N46 0.049(4) 0.041(4) 0.030(3) -0.004(3) 0.017(3) -0.002(2)
N53 0.035(3) 0.028(3) 0.026(2) 0.002(3) 0.006(2) 0.010(2)
C1 0.016(3) 0.025(3) 0.026(3) 0.006(3) 0.001(2) 0.003(2)
C2 0.018(3) 0.027(3) 0.018(2) 0.000(3) 0.003(2) 0.003(2)
C3 0.018(3) 0.021(3) 0.028(3) -0.002(2) 0.000(2) 0.003(2)
C4 0.016(3) 0.031(4) 0.030(3) 0.002(3) -0.000(2) 0.007(2)
C5 0.022(3) 0.039(4) 0.027(3) -0.008(3) -0.005(2) 0.006(3)
C6 0.029(4) 0.026(3) 0.024(3) -0.007(3) -0.002(2) 0.002(2)
C7 0.024(3) 0.025(3) 0.027(3) 0.002(3) 0.003(2) 0.003(2)
C8 0.027(4) 0.024(3) 0.019(3) -0.005(3) -0.002(2) -0.001(2)
C9 0.028(3) 0.018(3) 0.021(3) -0.003(3) 0.004(2) -0.003(2)
C10 0.030(4) 0.028(4) 0.021(3) -0.004(3) 0.001(2) -0.004(2)
C11 0.043(4) 0.024(3) 0.023(3) -0.003(3) 0.010(3) -0.006(2)
C12 0.044(4) 0.030(4) 0.020(3) -0.009(3) 0.000(3) -0.002(2)
C13 0.041(4) 0.029(4) 0.020(3) -0.001(3) -0.008(3) 0.002(2)
C14 0.025(3) 0.029(4) 0.023(3) -0.002(3) -0.000(2) 0.003(2)
C15 0.024(3) 0.023(3) 0.028(3) -0.004(3) 0.002(2) 0.002(2)
C16 0.021(3) 0.027(3) 0.023(3) -0.003(3) 0.001(2) 0.006(2)
C17 0.027(4) 0.024(3) 0.028(3) -0.007(3) 0.001(2) 0.003(2)
C18 0.033(4) 0.020(3) 0.029(3) -0.005(3) -0.001(2) 0.003(2)
C19 0.020(3) 0.027(4) 0.034(3) -0.005(3) 0.001(2) 0.008(2)
C20 0.030(4) 0.030(4) 0.030(3) -0.005(3) 0.012(3) 0.003(3)
C21 0.035(4) 0.022(3) 0.032(3) -0.004(3) 0.009(3) 0.007(2)
C22 0.036(4) 0.030(4) 0.038(3) 0.002(3) 0.006(3) 0.009(3)
C23 0.034(4) 0.038(4) 0.035(3) 0.004(3) 0.003(3) 0.007(3)
C24 0.039(5) 0.057(5) 0.043(4) 0.002(4) 0.009(3) -0.004(3)
C25 0.052(6) 0.065(6) 0.048(4) 0.005(5) 0.018(4) -0.004(4)
C26 0.031(4) 0.037(4) 0.027(3) 0.002(3) -0.004(3) 0.006(3)
C27 0.041(5) 0.037(4) 0.046(4) 0.005(4) -0.005(3) 0.004(3)
C28 0.043(5) 0.064(6) 0.052(4) -0.003(4) -0.006(4) -0.010(4)
C29 0.043(6) 0.075(7) 0.085(6) 0.006(5) -0.008(4) -0.033(5)
C30 0.045(4) 0.025(4) 0.030(3) 0.009(3) 0.006(3) 0.011(3)
C31 0.050(5) 0.040(4) 0.029(3) 0.005(4) -0.001(3) 0.005(3)
C32 0.052(5) 0.032(4) 0.038(4) 0.003(4) 0.003(3) -0.002(3)
C33 0.078(7) 0.043(5) 0.056(5) -0.020(5) 0.020(4) -0.002(4)
C34 0.028(4) 0.031(4) 0.035(3) 0.004(3) 0.002(3) 0.012(3)
C35 0.031(4) 0.047(5) 0.039(3) 0.006(3) 0.014(3) 0.012(3)
C36 0.029(4) 0.040(5) 0.053(4) 0.007(3) 0.006(3) 0.007(3)
C37 0.047(5) 0.053(6) 0.071(5) -0.009(4) 0.014(4) 0.002(4)

loop_
_atom_type_symbol
_atom_type_description
_atom_type_scat_dispersion_real
_atom_type_scat_dispersion_imag
_atom_type_scat_source
C C 0.0033 0.0016
;
International Tables for Crystallography
(Vol. C, Tables 4.2.6.8 and 6.1.1.4)
;
H H 0.0000 0.0000
;
International Tables for Crystallography
(Vol. C, Table 6.1.1.4)
;
Br Br -0.2901 2.4595
;
International Tables for Crystallography
(Vol. C, Tables 4.2.6.8 and 6.1.1.4)
;
Mo Mo -1.6832 0.6857
;
International Tables for Crystallography
(Vol. C, Tables 4.2.6.8 and 6.1.1.4)
;
N N 0.0061 0.0033
;
International Tables for Crystallography
(Vol. C, Tables 4.2.6.8 and 6.1.1.4)
;
O O 0.0106 0.0060
;
International Tables for Crystallography
(Vol. C, Tables 4.2.6.8 and 6.1.1.4)
;

loop_
_geom_angle_atom_site_label_1
_geom_angle_atom_site_label_2
_geom_angle_atom_site_label_3
_geom_angle
_geom_angle_publ_flag
_geom_angle_site_symmetry_1
_geom_angle_site_symmetry_3
Mo2 Mo1 Mo2 90.174(19) yes . 3_666
Mo2 Mo1 Mo3 60.102(17) yes . .
Mo2 Mo1 Mo3 60.141(16) yes . 3_666
Mo2 Mo1 Br1 119.71(2) yes . .
Mo2 Mo1 Br2 59.717(19) yes . .
Mo2 Mo1 Br3 60.066(18) yes . .
Mo2 Mo1 Br4 119.27(2) yes . .
Mo2 Mo1 O1 137.62(10) yes . .
Mo2 Mo1 Mo3 60.118(17) yes 3_666 .
Mo2 Mo1 Mo3 60.328(17) yes 3_666 3_666
Mo2 Mo1 Br1 59.72(2) yes 3_666 .
Mo2 Mo1 Br2 120.27(2) yes 3_666 .
Mo2 Mo1 Br3 119.97(2) yes 3_666 .
Mo2 Mo1 Br4 59.538(19) yes 3_666 .
Mo2 Mo1 O1 131.95(10) yes 3_666 .
Mo3 Mo1 Mo3 90.42(2) yes . 3_666
Mo3 Mo1 Br1 59.604(19) yes . .
Mo3 Mo1 Br2 119.82(2) yes . .
Mo3 Mo1 Br3 59.854(19) yes . .
Mo3 Mo1 Br4 119.65(2) yes . .
Mo3 Mo1 O1 138.64(11) yes . .
Mo3 Mo1 Br1 120.05(2) yes 3_666 .
Mo3 Mo1 Br2 59.94(2) yes 3_666 .
Mo3 Mo1 Br3 120.21(2) yes 3_666 .
Mo3 Mo1 Br4 59.135(17) yes 3_666 .
Mo3 Mo1 O1 130.80(11) yes 3_666 .
Br1 Mo1 Br2 179.39(3) yes . .
Br1 Mo1 Br3 89.73(2) yes . .
Br1 Mo1 Br4 90.41(2) yes . .
Br1 Mo1 O1 91.05(10) yes . .
Br2 Mo1 Br3 89.78(2) yes . .
Br2 Mo1 Br4 90.08(2) yes . .
Br2 Mo1 O1 89.35(10) yes . .
Br3 Mo1 Br4 179.28(3) yes . .
Br3 Mo1 O1 94.69(11) yes . .
Br4 Mo1 O1 86.01(11) yes . .
Mo1 Mo2 Mo1 89.826(19) yes . 3_666
Mo1 Mo2 Mo3 60.074(17) yes . .
Mo1 Mo2 Mo3 59.869(16) yes . 3_666
Mo1 Mo2 Br1 119.43(2) yes . 3_666
Mo1 Mo2 Br2 59.619(17) yes . .
Mo1 Mo2 Br3 59.281(18) yes . .
Mo1 Mo2 Br4 119.23(2) yes . 3_666
Mo1 Mo2 O7 134.03(11) yes . .
Mo1 Mo2 Mo3 59.927(17) yes 3_666 .
Mo1 Mo2 Mo3 60.218(17) yes 3_666 3_666
Mo1 Mo2 Br1 59.514(18) yes 3_666 3_666
Mo1 Mo2 Br2 120.03(2) yes 3_666 .
Mo1 Mo2 Br3 119.51(2) yes 3_666 .
Mo1 Mo2 Br4 60.025(17) yes 3_666 3_666
Mo1 Mo2 O7 135.81(11) yes 3_666 .
Mo3 Mo2 Mo3 90.249(19) yes . 3_666
Mo3 Mo2 Br1 119.44(2) yes . 3_666
Mo3 Mo2 Br2 119.69(2) yes . .
Mo3 Mo2 Br3 59.587(17) yes . .
Mo3 Mo2 Br4 59.158(17) yes . 3_666
Mo3 Mo2 O7 139.23(11) yes . .
Mo3 Mo2 Br1 59.570(18) yes 3_666 3_666
Mo3 Mo2 Br2 59.817(19) yes 3_666 .
Mo3 Mo2 Br3 119.15(2) yes 3_666 .
Mo3 Mo2 Br4 120.24(2) yes 3_666 3_666
Mo3 Mo2 O7 130.50(11) yes 3_666 .
Br1 Mo2 Br2 90.46(2) yes 3_666 .
Br1 Mo2 Br3 178.59(2) yes 3_666 .
Br1 Mo2 Br4 90.57(2) yes 3_666 3_666
Br1 Mo2 O7 88.22(11) yes 3_666 .
Br2 Mo2 Br3 89.26(2) yes . .
Br2 Mo2 Br4 178.76(2) yes . 3_666
Br2 Mo2 O7 86.54(11) yes . .
Br3 Mo2 Br4 89.68(2) yes . 3_666
Br3 Mo2 O7 93.15(11) yes . .
Br4 Mo2 O7 94.17(11) yes 3_666 .
Mo1 Mo3 Mo1 89.58(2) yes . 3_666
Mo1 Mo3 Mo2 59.824(17) yes . .
Mo1 Mo3 Mo2 59.664(17) yes . 3_666
Mo1 Mo3 Br1 59.293(18) yes . .
Mo1 Mo3 Br2 119.20(2) yes . 3_666
Mo1 Mo3 Br3 59.26(2) yes . .
Mo1 Mo3 Br4 119.49(2) yes . 3_666
Mo1 Mo3 O13 137.52(11) yes . .
Mo1 Mo3 Mo2 59.745(17) yes 3_666 .
Mo1 Mo3 Mo2 59.990(16) yes 3_666 3_666
Mo1 Mo3 Br1 119.45(2) yes 3_666 .
Mo1 Mo3 Br2 59.569(19) yes 3_666 3_666
Mo1 Mo3 Br3 119.51(2) yes 3_666 .
Mo1 Mo3 Br4 60.132(16) yes 3_666 3_666
Mo1 Mo3 O13 132.69(11) yes 3_666 .
Mo2 Mo3 Mo2 89.751(19) yes . 3_666
Mo2 Mo3 Br1 119.12(2) yes . .
Mo2 Mo3 Br2 119.31(2) yes . 3_666
Mo2 Mo3 Br3 59.774(19) yes . .
Mo2 Mo3 Br4 59.667(18) yes . 3_666
Mo2 Mo3 O13 138.59(10) yes . .
Mo2 Mo3 Br1 59.47(2) yes 3_666 .
Mo2 Mo3 Br2 59.54(2) yes 3_666 3_666
Mo2 Mo3 Br3 118.92(2) yes 3_666 .
Mo2 Mo3 Br4 120.12(2) yes 3_666 3_666
Mo2 Mo3 O13 131.57(10) yes 3_666 .
Br1 Mo3 Br2 90.24(2) yes . 3_666
Br1 Mo3 Br3 89.20(2) yes . .
Br1 Mo3 Br4 178.78(3) yes . 3_666
Br1 Mo3 O13 90.04(10) yes . .
Br2 Mo3 Br3 178.41(3) yes 3_666 .
Br2 Mo3 Br4 90.44(2) yes 3_666 3_666
Br2 Mo3 O13 86.57(11) yes 3_666 .
Br3 Mo3 Br4 90.09(2) yes . 3_666
Br3 Mo3 O13 94.92(11) yes . .
Br4 Mo3 O13 91.01(10) yes 3_666 .
Mo1 Br1 Mo2 60.762(19) yes . 3_666
Mo1 Br1 Mo3 61.103(17) yes . .
Mo2 Br1 Mo3 60.964(18) yes 3_666 .
Mo1 Br2 Mo2 60.665(18) yes . .
Mo1 Br2 Mo3 60.489(18) yes . 3_666
Mo2 Br2 Mo3 60.639(19) yes . 3_666
Mo1 Br3 Mo2 60.65(2) yes . .
Mo1 Br3 Mo3 60.89(2) yes . .
Mo2 Br3 Mo3 60.64(2) yes . .
Mo1 Br4 Mo2 60.436(18) yes . 3_666
Mo1 Br4 Mo3 60.734(17) yes . 3_666
Mo2 Br4 Mo3 61.174(19) yes 3_666 3_666
Mo1 O1 C1 132.4(4) yes . .
Mo2 O7 C8 125.4(4) yes . .
Mo3 O13 C15 128.3(3) yes . .
O15 N15 O16 125.6(6) yes . .
O15 N15 C18 117.8(6) yes . .
O16 N15 C18 116.6(6) yes . .
O17 N16 O18 123.8(6) yes . .
O17 N16 C20 117.6(6) yes . .
O18 N16 C20 118.7(6) yes . .
O5 N30 O6 123.8(6) yes . .
O5 N30 C6 117.6(6) yes . .
O6 N30 C6 118.6(6) yes . .
O3 N31 O4 124.4(6) yes . .
O3 N31 C4 117.2(5) yes . .
O4 N31 C4 118.4(5) yes . .
O11 N45 O12 124.0(6) yes . .
O11 N45 C13 118.0(6) yes . .
O12 N45 C13 118.0(5) yes . .
O9 N46 O10 123.5(7) yes . .
O9 N46 C11 119.0(5) yes . .
O10 N46 C11 117.4(6) yes . .
C22 N53 C26 111.6(5) yes . .
C22 N53 C30 110.4(5) yes . .
C22 N53 C34 105.3(5) yes . .
C26 N53 C30 107.2(4) yes . .
C26 N53 C34 111.4(5) yes . .
C30 N53 C34 110.9(5) yes . .
O1 C1 O2 127.6(5) yes . .
O1 C1 C2 112.6(5) yes . .
O2 C1 C2 119.8(5) yes . .
C1 C2 C3 120.9(5) yes . .
C1 C2 C7 120.1(5) yes . .
C3 C2 C7 119.0(5) yes . .
C2 C3 C4 118.6(6) yes . .
N31 C4 C3 118.2(6) yes . .
N31 C4 C5 117.5(5) yes . .
C3 C4 C5 124.3(6) yes . .
C4 C5 C6 115.6(6) yes . .
N30 C6 C5 118.6(6) yes . .
N30 C6 C7 118.1(6) yes . .
C5 C6 C7 123.3(6) yes . .
C2 C7 C6 119.0(6) yes . .
O7 C8 O8 127.3(5) yes . .
O7 C8 C9 112.9(5) yes . .
O8 C8 C9 119.7(5) yes . .
C8 C9 C10 122.7(5) yes . .
C8 C9 C14 116.9(5) yes . .
C10 C9 C14 120.4(5) yes . .
C9 C10 C11 118.5(5) yes . .
N46 C11 C10 118.5(5) yes . .
N46 C11 C12 118.2(5) yes . .
C10 C11 C12 123.3(6) yes . .
C11 C12 C13 116.6(5) yes . .
N45 C13 C12 118.0(5) yes . .
N45 C13 C14 119.0(6) yes . .
C12 C13 C14 122.8(6) yes . .
C9 C14 C13 118.4(6) yes . .
O13 C15 O14 126.6(6) yes . .
O13 C15 C16 114.8(5) yes . .
O14 C15 C16 118.5(5) yes . .
C15 C16 C17 119.1(5) yes . .
C15 C16 C21 121.7(5) yes . .
C17 C16 C21 119.2(6) yes . .
C16 C17 C18 119.8(5) yes . .
N15 C18 C17 118.8(5) yes . .
N15 C18 C19 118.2(6) yes . .
C17 C18 C19 122.9(6) yes . .
C18 C19 C20 116.1(6) yes . .
N16 C20 C19 117.5(6) yes . .
N16 C20 C21 118.6(6) yes . .
C19 C20 C21 123.9(6) yes . .
C16 C21 C20 118.1(6) yes . .
N53 C22 C23 115.4(5) yes . .
C22 C23 C24 109.7(5) yes . .
C23 C24 C25 111.8(6) yes . .
N53 C26 C27 115.7(5) yes . .
C26 C27 C28 110.9(6) yes . .
C27 C28 C29 112.3(7) yes . .
N53 C30 C31 117.1(5) yes . .
C30 C31 C32 110.7(5) yes . .
C31 C32 C33 115.0(6) yes . .
N53 C34 C35 116.1(5) yes . .
C34 C35 C36 110.9(5) yes . .
C35 C36 C37 113.4(6) yes . .
C2 C3 H3 120.695 no . .
C4 C3 H3 120.702 no . .
C4 C5 H5 122.201 no . .
C6 C5 H5 122.229 no . .
C2 C7 H7 120.473 no . .
C6 C7 H7 120.488 no . .
C9 C10 H10 120.743 no . .
C11 C10 H10 120.759 no . .
C11 C12 H12 121.691 no . .
C13 C12 H12 121.703 no . .
C9 C14 H14 120.795 no . .
C13 C14 H14 120.781 no . .
C16 C17 H17 120.086 no . .
C18 C17 H17 120.097 no . .
C18 C19 H19 121.969 no . .
C20 C19 H19 121.954 no . .
C16 C21 H21 120.956 no . .
C20 C21 H21 120.953 no . .
N53 C22 H22A 108.425 no . .
N53 C22 H22B 108.423 no . .
C23 C22 H22A 108.435 no . .
C23 C22 H22B 108.434 no . .
H22A C22 H22B 107.467 no . .
C22 C23 H23A 109.739 no . .
C22 C23 H23B 109.736 no . .
C24 C23 H23A 109.736 no . .
C24 C23 H23B 109.740 no . .
H23A C23 H23B 108.207 no . .
C23 C24 H24A 109.265 no . .
C23 C24 H24B 109.262 no . .
C25 C24 H24A 109.264 no . .
C25 C24 H24B 109.264 no . .
H24A C24 H24B 107.933 no . .
C24 C25 H25A 109.476 no . .
C24 C25 H25B 109.478 no . .
C24 C25 H25C 109.466 no . .
H25A C25 H25B 109.469 no . .
H25A C25 H25C 109.472 no . .
H25B C25 H25C 109.465 no . .
N53 C26 H26A 108.343 no . .
N53 C26 H26B 108.348 no . .
C27 C26 H26A 108.346 no . .
C27 C26 H26B 108.336 no . .
H26A C26 H26B 107.432 no . .
C26 C27 H27A 109.474 no . .
C26 C27 H27B 109.463 no . .
C28 C27 H27A 109.465 no . .
C28 C27 H27B 109.473 no . .
H27A C27 H27B 108.060 no . .
C27 C28 H28A 109.145 no . .
C27 C28 H28B 109.141 no . .
C29 C28 H28A 109.140 no . .
C29 C28 H28B 109.142 no . .
H28A C28 H28B 107.861 no . .
C28 C29 H29A 109.475 no . .
C28 C29 H29B 109.468 no . .
C28 C29 H29C 109.467 no . .
H29A C29 H29B 109.480 no . .
H29A C29 H29C 109.465 no . .
H29B C29 H29C 109.471 no . .
N53 C30 H30A 108.024 no . .
N53 C30 H30B 108.027 no . .
C31 C30 H30A 108.020 no . .
C31 C30 H30B 108.011 no . .
H30A C30 H30B 107.250 no . .
C30 C31 H31A 109.504 no . .
C30 C31 H31B 109.509 no . .
C32 C31 H31A 109.508 no . .
C32 C31 H31B 109.521 no . .
H31A C31 H31B 108.072 no . .
C31 C32 H32A 108.532 no . .
C31 C32 H32B 108.536 no . .
C33 C32 H32A 108.520 no . .
C33 C32 H32B 108.533 no . .
H32A C32 H32B 107.529 no . .
C32 C33 H33A 109.476 no . .
C32 C33 H33B 109.468 no . .
C32 C33 H33C 109.481 no . .
H33A C33 H33B 109.467 no . .
H33A C33 H33C 109.468 no . .
H33B C33 H33C 109.467 no . .
N53 C34 H34A 108.245 no . .
N53 C34 H34B 108.257 no . .
C35 C34 H34A 108.260 no . .
C35 C34 H34B 108.270 no . .
H34A C34 H34B 107.388 no . .
C34 C35 H35A 109.464 no . .
C34 C35 H35B 109.451 no . .
C36 C35 H35A 109.458 no . .
C36 C35 H35B 109.458 no . .
H35A C35 H35B 108.044 no . .
C35 C36 H36A 108.903 no . .
C35 C36 H36B 108.896 no . .
C37 C36 H36A 108.904 no . .
C37 C36 H36B 108.894 no . .
H36A C36 H36B 107.728 no . .
C36 C37 H37A 109.467 no . .
C36 C37 H37B 109.472 no . .
C36 C37 H37C 109.474 no . .
H37A C37 H37B 109.466 no . .
H37A C37 H37C 109.477 no . .
H37B C37 H37C 109.472 no . .

loop_
_geom_bond_atom_site_label_1
_geom_bond_atom_site_label_2
_geom_bond_distance
_geom_bond_publ_flag
_geom_bond_site_symmetry_2
Mo1 Mo2 2.6285(6) yes .
Mo1 Mo2 2.6204(7) yes 3_666
Mo1 Mo3 2.6351(7) yes .
Mo1 Mo3 2.6253(6) yes 3_666
Mo1 Br1 2.5879(7) yes .
Mo1 Br2 2.6011(7) yes .
Mo1 Br3 2.5923(8) yes .
Mo1 Br4 2.6097(6) yes .
Mo1 O1 2.094(4) yes .
Mo2 Mo3 2.6359(6) yes .
Mo2 Mo3 2.6325(6) yes 3_666
Mo2 Br1 2.5934(8) yes 3_666
Mo2 Br2 2.6037(8) yes .
Mo2 Br3 2.6132(8) yes .
Mo2 Br4 2.5968(7) yes 3_666
Mo2 O7 2.120(3) yes .
Mo3 Br1 2.5962(7) yes .
Mo3 Br2 2.6110(7) yes 3_666
Mo3 Br3 2.6082(7) yes .
Mo3 Br4 2.5832(7) yes 3_666
Mo3 O13 2.132(4) yes .
O1 C1 1.292(7) yes .
O2 C1 1.211(7) yes .
O3 N31 1.229(8) yes .
O4 N31 1.226(7) yes .
O5 N30 1.227(9) yes .
O6 N30 1.225(9) yes .
O7 C8 1.302(7) yes .
O8 C8 1.208(8) yes .
O9 N46 1.221(8) yes .
O10 N46 1.220(7) yes .
O11 N45 1.232(7) yes .
O12 N45 1.220(9) yes .
O13 C15 1.285(7) yes .
O14 C15 1.227(7) yes .
O15 N15 1.213(8) yes .
O16 N15 1.229(9) yes .
O17 N16 1.229(8) yes .
O18 N16 1.212(8) yes .
N15 C18 1.486(8) yes .
N16 C20 1.478(8) yes .
N30 C6 1.475(9) yes .
N31 C4 1.479(8) yes .
N45 C13 1.467(9) yes .
N46 C11 1.483(10) yes .
N53 C22 1.505(8) yes .
N53 C26 1.521(7) yes .
N53 C30 1.529(8) yes .
N53 C34 1.521(9) yes .
C1 C2 1.517(8) yes .
C2 C3 1.392(8) yes .
C2 C7 1.394(9) yes .
C3 C4 1.371(8) yes .
C4 C5 1.375(9) yes .
C5 C6 1.369(9) yes .
C6 C7 1.383(9) yes .
C8 C9 1.522(7) yes .
C9 C10 1.370(9) yes .
C9 C14 1.395(8) yes .
C10 C11 1.389(8) yes .
C11 C12 1.368(9) yes .
C12 C13 1.376(10) yes .
C13 C14 1.384(8) yes .
C15 C16 1.511(8) yes .
C16 C17 1.385(8) yes .
C16 C21 1.391(8) yes .
C17 C18 1.379(9) yes .
C18 C19 1.373(8) yes .
C19 C20 1.365(9) yes .
C20 C21 1.397(9) yes .
C22 C23 1.519(10) yes .
C23 C24 1.525(9) yes .
C24 C25 1.515(11) yes .
C26 C27 1.506(10) yes .
C27 C28 1.503(10) yes .
C28 C29 1.528(13) yes .
C30 C31 1.505(8) yes .
C31 C32 1.529(10) yes .
C32 C33 1.511(12) yes .
C34 C35 1.530(9) yes .
C35 C36 1.512(9) yes .
C36 C37 1.527(10) yes .
C3 H3 0.950 no .
C5 H5 0.950 no .
C7 H7 0.950 no .
C10 H10 0.950 no .
C12 H12 0.950 no .
C14 H14 0.950 no .
C17 H17 0.950 no .
C19 H19 0.950 no .
C21 H21 0.950 no .
C22 H22A 0.990 no .
C22 H22B 0.990 no .
C23 H23A 0.990 no .
C23 H23B 0.990 no .
C24 H24A 0.990 no .
C24 H24B 0.990 no .
C25 H25A 0.980 no .
C25 H25B 0.980 no .
C25 H25C 0.980 no .
C26 H26A 0.990 no .
C26 H26B 0.990 no .
C27 H27A 0.990 no .
C27 H27B 0.990 no .
C28 H28A 0.990 no .
C28 H28B 0.990 no .
C29 H29A 0.980 no .
C29 H29B 0.980 no .
C29 H29C 0.980 no .
C30 H30A 0.990 no .
C30 H30B 0.990 no .
C31 H31A 0.990 no .
C31 H31B 0.990 no .
C32 H32A 0.990 no .
C32 H32B 0.990 no .
C33 H33A 0.980 no .
C33 H33B 0.980 no .
C33 H33C 0.980 no .
C34 H34A 0.990 no .
C34 H34B 0.990 no .
C35 H35A 0.990 no .
C35 H35B 0.990 no .
C36 H36A 0.990 no .
C36 H36B 0.990 no .
C37 H37A 0.980 no .
C37 H37B 0.980 no .
C37 H37C 0.980 no .

loop_
_geom_contact_atom_site_label_1
_geom_contact_atom_site_label_2
_geom_contact_distance
_geom_contact_publ_flag
_geom_contact_site_symmetry_2
Mo1 O2 3.551(4) no .
Mo2 O8 3.400(4) no .
Mo3 O14 3.436(4) no .
Br1 O2 3.411(5) no .
Br1 O8 3.349(5) no 3_666
Br1 C1 3.521(6) no .
Br1 C8 3.413(6) no 3_666
Br3 O14 3.436(5) no .
Br4 O8 3.174(4) no 3_666
Br4 O14 3.276(4) no 3_666
Br4 C15 3.514(6) no 3_666
O1 C3 3.589(7) no .
O1 C7 2.774(7) no .
O2 C3 2.883(7) no .
O2 C7 3.563(8) no .
O3 C3 2.737(7) no .
O3 C5 3.497(8) no .
O4 C3 3.502(7) no .
O4 C5 2.760(8) no .
O5 C5 2.702(9) no .
O5 C7 3.546(8) no .
O6 C5 3.544(9) no .
O6 C7 2.719(8) no .
O7 C10 2.775(6) no .
O8 C14 2.762(6) no .
O9 C10 2.744(9) no .
O9 C12 3.544(9) no .
O10 C10 3.554(8) no .
O10 C12 2.693(9) no .
O11 C12 2.695(8) no .
O11 C14 3.557(7) no .
O12 C12 3.531(9) no .
O12 C14 2.715(8) no .
O13 C21 2.801(8) no .
O14 C17 2.789(7) no .
O15 C17 2.749(8) no .
O15 C19 3.516(8) no .
O16 C17 3.533(8) no .
O16 C19 2.713(8) no .
O17 C19 2.698(8) no .
O17 C21 3.557(8) no .
O18 C19 3.509(8) no .
O18 C21 2.746(9) no .
C2 C5 2.814(8) no .
C3 C6 2.740(9) no .
C4 C7 2.725(9) no .
C9 C12 2.794(8) no .
C10 C13 2.747(8) no .
C11 C14 2.738(9) no .
C16 C19 2.814(9) no .
C17 C20 2.724(8) no .
C18 C21 2.749(9) no .
C22 C27 2.990(9) no .
C22 C31 3.004(10) no .
C23 C26 3.027(9) no .
C23 C27 3.505(9) no .
C23 C30 3.053(10) no .
C23 C31 3.588(10) no .
C26 C35 3.054(9) no .
C27 C34 3.110(9) no .
C30 C33 3.128(11) no .
C30 C35 3.104(10) no .
C31 C34 3.115(9) no .
C34 C37 3.091(11) no .
Br1 O10 3.232(5) no 1_554
Br1 C30 3.498(6) no .
Br2 O4 3.257(5) no 3_566
Br2 O11 3.457(6) no 3_667
Br2 O16 3.275(5) no 4_465
Br3 O17 3.544(6) no 4_465
Br4 O4 3.340(5) no 3_566
O1 O5 3.516(7) no 3_566
O2 O17 3.188(7) no 4_465
O2 C30 3.466(8) no .
O2 C35 3.572(8) no .
O3 C16 3.583(8) no 1_455
O3 C20 3.312(8) no 1_455
O3 C21 3.242(8) no 1_455
O3 C24 3.191(8) no 4_465
O3 C36 3.415(9) no .
O3 C37 3.233(10) no .
O4 Br2 3.257(5) no 3_566
O4 Br4 3.340(5) no 3_566
O4 O11 3.134(7) no 1_454
O4 O13 3.334(6) no 1_455
O4 C15 3.370(8) no 1_455
O4 C16 3.429(8) no 1_455
O4 C21 3.231(8) no 1_455
O5 O1 3.516(7) no 3_566
O5 O16 3.458(7) no 2_545
O5 N15 3.221(8) no 2_545
O5 C1 3.490(8) no 3_566
O5 C2 3.572(8) no 3_566
O5 C18 3.155(8) no 2_545
O5 C19 3.056(8) no 2_545
O6 C22 3.456(9) no 2_545
O6 C23 3.294(9) no 2_545
O6 C24 3.217(10) no 2_545
O7 C36 3.535(9) no 4_565
O8 C27 3.553(9) no 4_565
O9 O15 2.935(8) no 4_465
O9 O16 3.139(6) no 4_465
O9 N15 3.022(7) no 4_465
O9 C24 3.557(11) no 1_556
O10 Br1 3.232(5) no 1_556
O10 C9 3.488(8) no 3_667
O11 Br2 3.457(6) no 3_667
O11 O4 3.134(7) no 1_656
O11 O15 3.211(8) no 2_646
O11 O16 3.265(8) no 2_646
O11 O18 3.105(8) no 1_556
O11 N15 3.513(8) no 2_646
O11 N31 3.231(7) no 1_656
O11 C4 3.448(7) no 1_656
O11 C5 3.064(7) no 1_656
O12 O15 2.971(8) no 2_646
O12 O18 3.523(9) no 1_556
O12 C29 3.372(11) no 4_565
O13 O4 3.334(6) no 1_655
O14 C22 3.564(7) no 4_565
O14 C34 3.434(7) no 4_565
O15 O9 2.935(8) no 4_564
O15 O11 3.211(8) no 2_656
O15 O12 2.971(8) no 2_656
O15 N45 2.878(8) no 2_656
O15 C13 3.335(8) no 2_656
O15 C32 3.445(8) no 4_565
O16 Br2 3.275(5) no 4_564
O16 O5 3.458(7) no 2_555
O16 O9 3.139(6) no 4_564
O16 O11 3.265(8) no 2_656
O16 N45 3.581(8) no 2_656
O17 Br3 3.544(6) no 4_564
O17 O2 3.188(7) no 4_564
O17 C25 3.440(10) no .
O17 C37 3.490(9) no 1_655
O18 O11 3.105(8) no 1_554
O18 O12 3.523(9) no 1_554
O18 N45 2.913(9) no 1_554
O18 C12 2.936(9) no 1_554
O18 C13 2.803(9) no 1_554
O18 C14 3.419(8) no 1_554
O18 C25 3.455(10) no .
N15 O5 3.221(8) no 2_555
N15 O9 3.022(7) no 4_564
N15 O11 3.513(8) no 2_656
N15 N45 3.555(9) no 2_656
N16 C25 3.225(10) no .
N16 C37 3.577(10) no 1_655
N30 C2 3.510(8) no 3_566
N30 C3 3.516(8) no 3_566
N31 O11 3.231(7) no 1_454
N31 C21 3.574(8) no 1_455
N45 O15 2.878(8) no 2_646
N45 O16 3.581(8) no 2_646
N45 O18 2.913(9) no 1_556
N45 N15 3.555(9) no 2_646
N46 C10 3.521(9) no 3_667
C1 O5 3.490(8) no 3_566
C2 O5 3.572(8) no 3_566
C2 N30 3.510(8) no 3_566
C2 C6 3.512(8) no 3_566
C2 C33 3.597(9) no .
C3 N30 3.516(8) no 3_566
C4 O11 3.448(7) no 1_454
C5 O11 3.064(7) no 1_454
C5 C7 3.378(8) no 3_566
C6 C2 3.512(8) no 3_566
C6 C7 3.439(8) no 3_566
C7 C5 3.378(8) no 3_566
C7 C6 3.439(8) no 3_566
C9 O10 3.488(8) no 3_667
C10 N46 3.521(9) no 3_667
C10 C11 3.595(9) no 3_667
C11 C10 3.595(9) no 3_667
C11 C11 3.497(9) no 3_667
C12 O18 2.936(9) no 1_556
C13 O15 3.335(8) no 2_646
C13 O18 2.803(9) no 1_556
C14 O18 3.419(8) no 1_556
C15 O4 3.370(8) no 1_655
C16 O3 3.583(8) no 1_655
C16 O4 3.429(8) no 1_655
C18 O5 3.155(8) no 2_555
C19 O5 3.056(8) no 2_555
C20 O3 3.312(8) no 1_655
C20 C25 3.554(9) no .
C21 O3 3.242(8) no 1_655
C21 O4 3.231(8) no 1_655
C21 N31 3.574(8) no 1_655
C22 O6 3.456(9) no 2_555
C22 O14 3.564(7) no 4_464
C23 O6 3.294(9) no 2_555
C24 O3 3.191(8) no 4_564
C24 O6 3.217(10) no 2_555
C24 O9 3.557(11) no 1_554
C25 O17 3.440(10) no .
C25 O18 3.455(10) no .
C25 N16 3.225(10) no .
C25 C20 3.554(9) no .
C27 O8 3.553(9) no 4_464
C29 O12 3.372(11) no 4_464
C30 Br1 3.498(6) no .
C30 O2 3.466(8) no .
C32 O15 3.445(8) no 4_464
C33 C2 3.597(9) no .
C34 O14 3.434(7) no 4_464
C35 O2 3.572(8) no .
C36 O3 3.415(9) no .
C36 O7 3.535(9) no 4_464
C37 O3 3.233(10) no .
C37 O17 3.490(9) no 1_455
C37 N16 3.577(10) no 1_455
Br4 H7 3.2248 no .
O1 H7 2.5071 no .
O2 H3 2.6572 no .
O3 H3 2.4665 no .
O4 H5 2.5227 no .
O5 H5 2.4286 no .
O6 H7 2.4208 no .
O7 H10 2.4880 no .
O8 H14 2.4613 no .
O9 H10 2.4569 no .
O10 H12 2.4077 no .
O11 H12 2.4103 no .
O12 H14 2.4296 no .
O13 H21 2.5295 no .
O14 H17 2.5098 no .
O15 H17 2.4737 no .
O16 H19 2.4474 no .
O17 H19 2.4218 no .
O18 H21 2.4779 no .
N15 H17 2.6167 no .
N15 H19 2.6282 no .
N16 H19 2.6006 no .
N16 H21 2.6363 no .
N30 H5 2.6287 no .
N30 H7 2.6051 no .
N31 H3 2.6012 no .
N31 H5 2.6142 no .
N45 H12 2.6123 no .
N45 H14 2.6235 no .
N46 H10 2.6285 no .
N46 H12 2.6160 no .
N53 H23A 2.6694 no .
N53 H23B 2.8844 no .
N53 H27A 2.7986 no .
N53 H27B 2.7401 no .
N53 H31A 2.8080 no .
N53 H31B 2.7901 no .
N53 H35A 2.6528 no .
N53 H35B 2.9751 no .
C1 H3 2.6990 no .
C1 H7 2.6823 no .
C3 H5 3.2850 no .
C3 H7 3.2632 no .
C5 H3 3.2755 no .
C5 H7 3.2711 no .
C7 H3 3.2641 no .
C7 H5 3.2837 no .
C8 H10 2.7175 no .
C8 H14 2.6276 no .
C10 H12 3.2850 no .
C10 H14 3.2582 no .
C12 H10 3.2765 no .
C12 H14 3.2754 no .
C14 H10 3.2617 no .
C14 H12 3.2823 no .
C15 H17 2.6441 no .
C15 H21 2.7157 no .
C17 H19 3.2785 no .
C17 H21 3.2594 no .
C19 H17 3.2661 no .
C19 H21 3.2860 no .
C21 H17 3.2550 no .
C21 H19 3.2965 no .
C22 H24A 2.7658 no .
C22 H24B 2.5818 no .
C22 H26A 3.3403 no .
C22 H26B 2.7590 no .
C22 H27A 2.6975 no .
C22 H27B 3.2091 no .
C22 H30A 2.7364 no .
C22 H30B 3.3304 no .
C22 H31A 2.6923 no .
C22 H31B 3.2722 no .
C22 H34A 2.5684 no .
C22 H34B 2.5370 no .
C23 H25A 3.3580 no .
C23 H25B 2.7110 no .
C23 H25C 2.7109 no .
C23 H26B 2.7598 no .
C23 H27A 2.9761 no .
C23 H30A 2.7707 no .
C23 H31A 3.0832 no .
C24 H22A 2.7763 no .
C24 H22B 2.5402 no .
C25 H23A 2.8095 no .
C25 H23B 2.6315 no .
C26 H22A 2.7206 no .
C26 H22B 3.3460 no .
C26 H23A 3.1382 no .
C26 H23B 2.8476 no .
C26 H28A 2.5838 no .
C26 H28B 2.7442 no .
C26 H30A 2.5630 no .
C26 H30B 2.6407 no .
C26 H34A 3.3536 no .
C26 H34B 2.7324 no .
C26 H35A 3.0544 no .
C26 H35B 2.9669 no .
C27 H22A 2.6805 no .
C27 H23B 3.0330 no .
C27 H29A 3.3527 no .
C27 H29B 2.7176 no .
C27 H29C 2.7177 no .
C27 H34B 2.8091 no .
C27 H35B 3.3457 no .
C28 H26A 2.6141 no .
C28 H26B 2.6764 no .
C29 H27A 2.6333 no .
C29 H27B 2.7920 no .
C30 H22A 3.3387 no .
C30 H22B 2.6660 no .
C30 H23A 2.6441 no .
C30 H23B 3.5726 no .
C30 H26A 2.6570 no .
C30 H26B 2.5567 no .
C30 H32A 3.3313 no .
C30 H32B 2.6242 no .
C30 H33B 2.8242 no .
C30 H33C 3.4922 no .
C30 H34A 2.6847 no .
C30 H34B 3.3545 no .
C30 H35A 2.6816 no .
C31 H22B 2.6439 no .
C31 H23A 3.1535 no .
C31 H33A 3.3912 no .
C31 H33B 2.7674 no .
C31 H33C 2.7674 no .
C31 H34A 2.7644 no .
C31 H35A 3.4320 no .
C31 H37B 3.4123 no .
C32 H30A 2.6606 no .
C32 H30B 2.6409 no .
C33 H30A 3.4395 no .
C33 H30B 2.7533 no .
C33 H31A 3.3911 no .
C33 H31B 2.7181 no .
C33 H37C 3.5974 no .
C34 H22A 2.5377 no .
C34 H22B 2.5658 no .
C34 H26A 2.6723 no .
C34 H26B 3.3518 no .
C34 H27A 3.4980 no .
C34 H27B 2.7630 no .
C34 H30A 3.3508 no .
C34 H30B 2.6808 no .
C34 H31A 3.4666 no .
C34 H31B 2.7925 no .
C34 H36A 2.6481 no .
C34 H36B 3.3506 no .
C34 H37B 2.7666 no .
C34 H37C 3.4454 no .
C35 H26A 2.6707 no .
C35 H27B 3.2940 no .
C35 H30B 2.7372 no .
C35 H31B 3.3722 no .
C35 H37A 3.3712 no .
C35 H37B 2.7420 no .
C35 H37C 2.7419 no .
C36 H34A 2.5160 no .
C36 H34B 2.8632 no .
C37 H31B 3.0854 no .
C37 H34A 2.6245 no .
C37 H35A 2.6976 no .
C37 H35B 3.3792 no .
H22A H23A 2.8528 no .
H22A H23B 2.2894 no .
H22A H24A 3.2317 no .
H22A H24B 2.5245 no .
H22A H26A 3.5774 no .
H22A H26B 3.1282 no .
H22A H27A 2.2403 no .
H22A H27B 2.7322 no .
H22A H34A 2.8018 no .
H22A H34B 2.2683 no .
H22B H23A 2.4678 no .
H22B H23B 2.8493 no .
H22B H24A 2.4724 no .
H22B H24B 2.5969 no .
H22B H30A 3.0502 no .
H22B H30B 3.5390 no .
H22B H31A 2.1570 no .
H22B H31B 2.7781 no .
H22B H34A 2.3313 no .
H22B H34B 2.7965 no .
H23A H24A 2.3206 no .
H23A H24B 2.8669 no .
H23A H25B 3.1367 no .
H23A H25C 2.6468 no .
H23A H26B 2.6787 no .
H23A H30A 2.1151 no .
H23A H30B 3.5465 no .
H23A H31A 2.7028 no .
H23B H24A 2.8680 no .
H23B H24B 2.4583 no .
H23B H25A 3.5452 no .
H23B H25B 2.4570 no .
H23B H25C 2.8666 no .
H23B H26B 2.4587 no .
H23B H27A 2.3848 no .
H23B H30A 3.2048 no .
H24A H25A 2.3536 no .
H24A H25B 2.8560 no .
H24A H25C 2.3652 no .
H24A H31A 3.0953 no .
H24B H25A 2.3536 no .
H24B H25B 2.3653 no .
H24B H25C 2.8560 no .
H26A H27A 2.8479 no .
H26A H27B 2.3827 no .
H26A H28A 2.7477 no .
H26A H28B 2.5130 no .
H26A H30A 2.8672 no .
H26A H30B 2.4588 no .
H26A H34A 3.5652 no .
H26A H34B 3.0053 no .
H26A H35A 2.5157 no .
H26A H35B 2.4497 no .
H26B H27A 2.3340 no .
H26B H27B 2.8486 no .
H26B H28A 2.4073 no .
H26B H28B 3.0881 no .
H26B H30A 2.2699 no .
H26B H30B 2.8336 no .
H27A H28A 2.4268 no .
H27A H28B 2.8490 no .
H27A H29A 3.5414 no .
H27A H29B 2.4643 no .
H27A H29C 2.8809 no .
H27A H34B 3.1163 no .
H27B H28A 2.8484 no .
H27B H28B 2.3032 no .
H27B H29B 3.1212 no .
H27B H29C 2.6331 no .
H27B H34B 2.2293 no .
H27B H35B 2.8227 no .
H28A H29A 2.3632 no .
H28A H29B 2.3760 no .
H28A H29C 2.8646 no .
H28B H29A 2.3632 no .
H28B H29B 2.8647 no .
H28B H29C 2.3761 no .
H30A H31A 2.3476 no .
H30A H31B 2.8464 no .
H30A H32A 3.5046 no .
H30A H32B 2.4078 no .
H30A H33B 3.1086 no .
H30A H34A 3.5943 no .
H30A H35A 3.4969 no .
H30B H31A 2.8461 no .
H30B H31B 2.3628 no .
H30B H32A 3.5717 no .
H30B H32B 2.8326 no .
H30B H33B 2.2001 no .
H30B H33C 3.0957 no .
H30B H34A 2.9552 no .
H30B H34B 3.5907 no .
H30B H35A 2.0519 no .
H30B H35B 3.3158 no .
H30B H37C 3.5486 no .
H31A H32A 2.3036 no .
H31A H32B 2.4159 no .
H31A H34A 3.0444 no .
H31B H32A 2.4264 no .
H31B H32B 2.8666 no .
H31B H33B 2.9810 no .
H31B H33C 2.5597 no .
H31B H34A 2.2124 no .
H31B H35A 3.1263 no .
H31B H37B 2.4597 no .
H31B H37C 2.9248 no .
H32A H33A 2.3359 no .
H32A H33B 2.8464 no .
H32A H33C 2.3551 no .
H32B H33A 2.3360 no .
H32B H33B 2.3551 no .
H32B H33C 2.8465 no .
H33B H35A 3.3462 no .
H33B H37C 3.5633 no .
H33C H37C 2.8566 no .
H34A H35A 2.5262 no .
H34A H35B 2.8369 no .
H34A H36A 2.6139 no .
H34A H36B 3.4757 no .
H34A H37A 3.4385 no .
H34A H37B 2.0402 no .
H34A H37C 3.0682 no .
H34B H35A 2.8417 no .
H34B H35B 2.2556 no .
H34B H36A 2.6737 no .
H34B H37B 3.3547 no .
H35A H36A 2.8578 no .
H35A H36B 2.4002 no .
H35A H37A 3.5931 no .
H35A H37B 2.9700 no .
H35A H37C 2.5323 no .
H35B H36A 2.3943 no .
H35B H36B 2.3051 no .
H36A H37A 2.3576 no .
H36A H37B 2.3732 no .
H36A H37C 2.8620 no .
H36B H37A 2.3576 no .
H36B H37B 2.8620 no .
H36B H37C 2.3731 no .
Br1 H30A 2.7808 no .
Br1 H30B 3.2984 no .
Br1 H32B 3.2196 no .
Br1 H33B 3.4619 no .
Br2 H5 3.4211 no 3_566
Br2 H12 2.9850 no 3_667
Br3 H19 3.4140 no 4_465
Br3 H36A 3.1161 no 4_565
Br3 H37A 3.3226 no 4_565
Br3 H37B 3.2972 no 4_565
Br4 H22A 3.3295 no 2_545
Br4 H34B 3.1882 no 2_545
O1 H5 3.0908 no 3_566
O2 H26A 2.8821 no .
O2 H30B 2.5537 no .
O2 H33B 2.9809 no .
O2 H35A 2.6942 no .
O3 H21 3.4834 no 1_455
O3 H24A 2.9264 no 4_465
O3 H24B 2.6657 no 4_465
O3 H25A 3.2322 no 4_465
O3 H36B 2.7380 no .
O3 H37A 3.1107 no .
O3 H37C 2.7917 no .
O4 H21 2.9977 no 1_455
O4 H24B 3.3575 no 4_465
O5 H19 2.9899 no 2_545
O5 H25B 3.2371 no 2_545
O6 H22A 2.7387 no 2_545
O6 H23B 2.8707 no 2_545
O6 H24B 2.5666 no 2_545
O6 H25B 3.1845 no 2_545
O6 H27A 2.8077 no 2_545
O7 H34B 3.2483 no 4_565
O7 H36A 2.6145 no 4_565
O8 H27B 2.6165 no 4_565
O8 H32B 3.1464 no 3_666
O8 H33A 3.0231 no 3_666
O8 H34B 2.7428 no 4_565
O9 H23A 2.9501 no 1_556
O9 H24A 2.9466 no 1_556
O9 H25C 3.1992 no 1_556
O9 H31A 2.9854 no 1_556
O9 H32A 3.5506 no 1_556
O9 H32B 3.1234 no 1_556
O10 H23A 2.7114 no 1_556
O10 H25C 3.3959 no 1_556
O10 H30A 3.0167 no 1_556
O10 H32B 3.0555 no 1_556
O11 H5 2.5704 no 1_656
O11 H21 3.5599 no 1_556
O12 H29A 3.1258 no 4_565
O12 H29C 2.7854 no 4_565
O12 H32A 3.2642 no 3_666
O12 H33C 3.3124 no 1_656
O13 H26B 3.1691 no .
O13 H28A 3.5478 no .
O14 H22B 2.7015 no 4_565
O14 H28A 2.7366 no .
O14 H31A 3.3623 no 4_565
O14 H31B 3.0566 no 4_565
O14 H34A 2.5363 no 4_565
O14 H34B 3.5950 no 4_565
O14 H37B 2.9356 no 4_565
O15 H29B 3.0766 no .
O15 H31A 3.1566 no 4_565
O15 H32A 2.6495 no 4_565
O16 H10 2.7926 no 4_564
O16 H12 3.4462 no 2_656
O17 H25A 3.4020 no .
O17 H25B 2.9105 no .
O17 H25C 3.4670 no .
O17 H26A 3.2083 no 4_564
O17 H28B 2.9079 no 4_564
O17 H37A 2.5691 no 1_655
O18 H12 3.0984 no 1_554
O18 H25B 3.2463 no .
O18 H25C 2.8897 no .
O18 H28B 3.2100 no 4_564
O18 H37A 3.2144 no 1_655
N15 H10 3.5703 no 4_564
N16 H25A 3.4988 no .
N16 H25B 2.7088 no .
N16 H25C 2.9944 no .
N16 H28B 3.3882 no 4_564
N16 H37A 2.6589 no 1_655
N30 H24B 3.4799 no 2_545
N30 H25B 3.5301 no 2_545
N31 H21 3.5236 no 1_455
N31 H24B 2.8679 no 4_465
N31 H37C 3.5289 no .
N46 H23A 2.9414 no 1_556
N46 H24A 3.5257 no 1_556
N46 H25C 2.9339 no 1_556
N46 H32B 3.4338 no 1_556
C1 H30B 3.3577 no .
C1 H33B 2.9512 no .
C2 H33B 2.8213 no .
C3 H24B 3.2714 no 4_465
C3 H25A 3.2692 no 4_465
C3 H33B 3.2775 no .
C3 H35A 3.4203 no .
C3 H37C 3.4712 no .
C4 H7 3.4762 no 3_566
C4 H24B 3.3817 no 4_465
C5 H7 3.3219 no 3_566
C7 H33A 3.5307 no .
C7 H33B 3.1746 no .
C8 H27B 3.2585 no 4_565
C8 H32B 3.4309 no 3_666
C8 H34B 2.9705 no 4_565
C8 H35B 3.3932 no 4_565
C8 H36A 3.1984 no 4_565
C9 H32B 3.5109 no 3_666
C9 H35B 3.4330 no 4_565
C10 H25C 3.3059 no 1_556
C11 H25C 2.9123 no 1_556
C12 H21 3.4436 no 1_556
C12 H25C 3.3839 no 1_556
C14 H27B 3.5035 no 4_565
C14 H29C 3.3277 no 4_565
C14 H32A 3.3937 no 3_666
C14 H32B 3.1652 no 3_666
C15 H22B 3.4850 no 4_565
C15 H26B 3.4050 no .
C15 H28A 2.9198 no .
C16 H23B 3.5822 no .
C16 H28A 3.3921 no .
C17 H22B 3.5605 no 4_565
C17 H24A 3.5097 no 4_565
C17 H28A 3.4096 no .
C17 H29B 3.2731 no .
C17 H31A 3.1495 no 4_565
C19 H25B 3.3673 no .
C19 H37A 3.0847 no 1_655
C20 H25B 2.7894 no .
C20 H25C 3.4551 no .
C20 H37A 3.0673 no 1_655
C21 H23B 3.4148 no .
C21 H25B 3.2479 no .
C21 H25C 3.5402 no .
C24 H3 3.3447 no 4_564
C24 H36B 3.5714 no 4_564
C25 H3 3.0054 no 4_564
C25 H35B 3.4673 no 4_564
C25 H36B 3.1790 no 4_564
C28 H37B 3.5563 no 4_565
C29 H14 3.3619 no 4_464
C29 H17 3.3332 no .
C29 H32A 3.4302 no 4_565
C31 H17 3.0249 no 4_464
C31 H29A 3.4027 no 4_464
C32 H14 3.2141 no 3_666
C32 H29A 3.2305 no 4_464
C33 H14 3.5900 no 3_666
C33 H29A 3.3713 no 4_464
C35 H3 3.4610 no .
C35 H25A 3.0436 no 4_465
C36 H3 3.5671 no .
C36 H25A 3.1051 no 4_465
H3 C24 3.3447 no 4_465
H3 C25 3.0054 no 4_465
H3 C35 3.4610 no .
H3 C36 3.5671 no .
H3 H24B 2.8171 no 4_465
H3 H25A 2.3576 no 4_465
H3 H25B 3.0655 no 4_465
H3 H33B 3.5417 no .
H3 H35A 2.7417 no .
H3 H36B 3.1000 no .
H3 H37C 3.1305 no .
H5 Br2 3.4211 no 3_566
H5 O1 3.0908 no 3_566
H5 O11 2.5704 no 1_454
H5 H7 3.4268 no 3_566
H7 C4 3.4762 no 3_566
H7 C5 3.3219 no 3_566
H7 H5 3.4268 no 3_566
H7 H33B 3.4144 no .
H10 O16 2.7926 no 4_465
H10 N15 3.5703 no 4_465
H10 H12 3.5228 no 3_667
H10 H25C 3.5241 no 1_556
H10 H36A 3.2075 no 4_565
H10 H36B 3.4555 no 4_565
H12 Br2 2.9850 no 3_667
H12 O16 3.4462 no 2_646
H12 O18 3.0984 no 1_556
H12 H10 3.5228 no 3_667
H12 H21 2.9371 no 1_556
H14 C29 3.3619 no 4_565
H14 C32 3.2141 no 3_666
H14 C33 3.5900 no 3_666
H14 H27B 3.0384 no 4_565
H14 H28B 3.4116 no 4_565
H14 H29C 2.4796 no 4_565
H14 H32A 2.8709 no 3_666
H14 H32B 2.8154 no 3_666
H14 H33A 2.9936 no 3_666
H17 C29 3.3332 no .
H17 C31 3.0249 no 4_565
H17 H22B 3.1406 no 4_565
H17 H24A 3.5364 no 4_565
H17 H28A 3.0157 no .
H17 H29A 3.2083 no .
H17 H29B 2.8177 no .
H17 H31A 2.3628 no 4_565
H17 H31B 2.8840 no 4_565
H17 H32A 3.2776 no 4_565
H19 Br3 3.4140 no 4_564
H19 O5 2.9899 no 2_555
H19 H36A 3.4900 no 1_655
H19 H37A 2.7952 no 1_655
H21 O3 3.4834 no 1_655
H21 O4 2.9977 no 1_655
H21 O11 3.5599 no 1_554
H21 N31 3.5236 no 1_655
H21 C12 3.4436 no 1_554
H21 H12 2.9371 no 1_554
H21 H23B 3.5053 no .
H21 H25B 3.4096 no .
H21 H25C 3.2519 no .
H22A Br4 3.3295 no 2_555
H22A O6 2.7387 no 2_555
H22B O14 2.7015 no 4_464
H22B C15 3.4850 no 4_464
H22B C17 3.5605 no 4_464
H22B H17 3.1406 no 4_464
H23A O9 2.9501 no 1_554
H23A O10 2.7114 no 1_554
H23A N46 2.9414 no 1_554
H23B O6 2.8707 no 2_555
H23B C16 3.5822 no .
H23B C21 3.4148 no .
H23B H21 3.5053 no .
H24A O3 2.9264 no 4_564
H24A O9 2.9466 no 1_554
H24A N46 3.5257 no 1_554
H24A C17 3.5097 no 4_464
H24A H17 3.5364 no 4_464
H24A H36B 3.1560 no 4_564
H24B O3 2.6657 no 4_564
H24B O4 3.3575 no 4_564
H24B O6 2.5666 no 2_555
H24B N30 3.4798 no 2_555
H24B N31 2.8679 no 4_564
H24B C3 3.2714 no 4_564
H24B C4 3.3817 no 4_564
H24B H3 2.8171 no 4_564
H25A O3 3.2322 no 4_564
H25A O17 3.4020 no .
H25A N16 3.4988 no .
H25A C3 3.2692 no 4_564
H25A C35 3.0436 no 4_564
H25A C36 3.1051 no 4_564
H25A H3 2.3576 no 4_564
H25A H35A 2.9253 no 4_564
H25A H35B 2.6687 no 4_564
H25A H36B 2.3682 no 4_564
H25B O5 3.2371 no 2_555
H25B O6 3.1845 no 2_555
H25B O17 2.9105 no .
H25B O18 3.2463 no .
H25B N16 2.7088 no .
H25B N30 3.5301 no 2_555
H25B C19 3.3673 no .
H25B C20 2.7894 no .
H25B C21 3.2479 no .
H25B H3 3.0655 no 4_564
H25B H21 3.4096 no .
H25C O9 3.1992 no 1_554
H25C O10 3.3959 no 1_554
H25C O17 3.4670 no .
H25C O18 2.8897 no .
H25C N16 2.9944 no .
H25C N46 2.9339 no 1_554
H25C C10 3.3059 no 1_554
H25C C11 2.9123 no 1_554
H25C C12 3.3839 no 1_554
H25C C20 3.4551 no .
H25C C21 3.5402 no .
H25C H10 3.5241 no 1_554
H25C H21 3.2519 no .
H25C H35B 3.4604 no 4_564
H25C H36B 3.4133 no 4_564
H26A O2 2.8821 no .
H26A O17 3.2083 no 4_465
H26B O13 3.1691 no .
H26B C15 3.4050 no .
H27A O6 2.8077 no 2_555
H27B O8 2.6165 no 4_464
H27B C8 3.2585 no 4_464
H27B C14 3.5035 no 4_464
H27B H14 3.0384 no 4_464
H28A O13 3.5478 no .
H28A O14 2.7366 no .
H28A C15 2.9198 no .
H28A C16 3.3921 no .
H28A C17 3.4096 no .
H28A H17 3.0157 no .
H28A H37B 3.1001 no 4_565
H28B O17 2.9079 no 4_465
H28B O18 3.2100 no 4_465
H28B N16 3.3882 no 4_465
H28B H14 3.4116 no 4_464
H28B H37A 3.3210 no 4_565
H28B H37B 3.2312 no 4_565
H29A O12 3.1258 no 4_464
H29A C31 3.4027 no 4_565
H29A C32 3.2305 no 4_565
H29A C33 3.3713 no 4_565
H29A H17 3.2083 no .
H29A H31B 2.8199 no 4_565
H29A H32A 2.7060 no 4_565
H29A H33C 2.7228 no 4_565
H29A H37B 3.3799 no 4_565
H29A H37C 3.5973 no 4_565
H29B O15 3.0766 no .
H29B C17 3.2731 no .
H29B H17 2.8177 no .
H29B H32A 3.3140 no 4_565
H29C O12 2.7854 no 4_464
H29C C14 3.3277 no 4_464
H29C H14 2.4796 no 4_464
H29C H33A 2.8833 no 2_555
H30A Br1 2.7808 no .
H30A O10 3.0167 no 1_554
H30B Br1 3.2984 no .
H30B O2 2.5537 no .
H30B C1 3.3577 no .
H31A O9 2.9854 no 1_554
H31A O14 3.3623 no 4_464
H31A O15 3.1566 no 4_464
H31A C17 3.1495 no 4_464
H31A H17 2.3628 no 4_464
H31B O14 3.0566 no 4_464
H31B H17 2.8840 no 4_464
H31B H29A 2.8199 no 4_464
H32A O9 3.5506 no 1_554
H32A O12 3.2642 no 3_666
H32A O15 2.6495 no 4_464
H32A C14 3.3937 no 3_666
H32A C29 3.4302 no 4_464
H32A H14 2.8709 no 3_666
H32A H17 3.2776 no 4_464
H32A H29A 2.7060 no 4_464
H32A H29B 3.3140 no 4_464
H32B Br1 3.2196 no .
H32B O8 3.1464 no 3_666
H32B O9 3.1234 no 1_554
H32B O10 3.0555 no 1_554
H32B N46 3.4338 no 1_554
H32B C8 3.4309 no 3_666
H32B C9 3.5109 no 3_666
H32B C14 3.1652 no 3_666
H32B H14 2.8154 no 3_666
H33A O8 3.0231 no 3_666
H33A C7 3.5307 no .
H33A H14 2.9936 no 3_666
H33A H29C 2.8833 no 2_545
H33B Br1 3.4619 no .
H33B O2 2.9809 no .
H33B C1 2.9512 no .
H33B C2 2.8213 no .
H33B C3 3.2775 no .
H33B C7 3.1746 no .
H33B H3 3.5417 no .
H33B H7 3.4144 no .
H33C O12 3.3124 no 1_454
H33C H29A 2.7228 no 4_464
H34A O14 2.5363 no 4_464
H34B Br4 3.1882 no 2_555
H34B O7 3.2483 no 4_464
H34B O8 2.7428 no 4_464
H34B O14 3.5950 no 4_464
H34B C8 2.9705 no 4_464
H35A O2 2.6942 no .
H35A C3 3.4203 no .
H35A H3 2.7417 no .
H35A H25A 2.9253 no 4_465
H35B C8 3.3932 no 4_464
H35B C9 3.4330 no 4_464
H35B C25 3.4673 no 4_465
H35B H25A 2.6687 no 4_465
H35B H25C 3.4604 no 4_465
H36A Br3 3.1161 no 4_464
H36A O7 2.6145 no 4_464
H36A C8 3.1984 no 4_464
H36A H10 3.2075 no 4_464
H36A H19 3.4900 no 1_455
H36B O3 2.7380 no .
H36B C24 3.5714 no 4_465
H36B C25 3.1790 no 4_465
H36B H3 3.1000 no .
H36B H10 3.4555 no 4_464
H36B H24A 3.1560 no 4_465
H36B H25A 2.3682 no 4_465
H36B H25C 3.4133 no 4_465
H37A Br3 3.3226 no 4_464
H37A O3 3.1107 no .
H37A O17 2.5691 no 1_455
H37A O18 3.2144 no 1_455
H37A N16 2.6589 no 1_455
H37A C19 3.0847 no 1_455
H37A C20 3.0673 no 1_455
H37A H19 2.7952 no 1_455
H37A H28B 3.3210 no 4_464
H37B Br3 3.2972 no 4_464
H37B O14 2.9356 no 4_464
H37B C28 3.5563 no 4_464
H37B H28A 3.1001 no 4_464
H37B H28B 3.2312 no 4_464
H37B H29A 3.3799 no 4_464
H37C O3 2.7917 no .
H37C N31 3.5289 no .
H37C C3 3.4712 no .
H37C H3 3.1305 no .
H37C H29A 3.5973 no 4_464

loop_
_geom_torsion_atom_site_label_1
_geom_torsion_atom_site_label_2
_geom_torsion_atom_site_label_3
_geom_torsion_atom_site_label_4
_geom_torsion
_geom_torsion_publ_flag
_geom_torsion_site_symmetry_1
_geom_torsion_site_symmetry_3
_geom_torsion_site_symmetry_4
Mo2 Mo1 Mo2 Mo1 0.000(17) no . 3_666 3_666
Mo2 Mo1 Mo2 Mo3 54.920(14) no . 3_666 3_666
Mo2 Mo1 Mo2 Mo3 -54.786(14) no . 3_666 .
Mo2 Mo1 Mo2 Br1 -124.892(18) no . 3_666 .
Mo2 Mo1 Mo2 Br2 -54.13(2) no . 3_666 3_666
Mo2 Mo1 Mo2 Br3 53.94(2) no . 3_666 3_666
Mo2 Mo1 Mo2 Br4 124.438(18) no . 3_666 .
Mo2 Mo1 Mo2 O7 -173.79(3) no . 3_666 3_666
Mo2 Mo1 Mo2 Mo1 0.000(17) no 3_666 . 3_666
Mo2 Mo1 Mo2 Mo3 54.799(14) no 3_666 . .
Mo2 Mo1 Mo2 Mo3 -55.072(14) no 3_666 . 3_666
Mo2 Mo1 Mo2 Br1 -54.25(2) no 3_666 . 3_666
Mo2 Mo1 Mo2 Br2 -125.586(18) no 3_666 . .
Mo2 Mo1 Mo2 Br3 125.081(18) no 3_666 . .
Mo2 Mo1 Mo2 Br4 54.95(2) no 3_666 . 3_666
Mo2 Mo1 Mo2 O7 -173.98(3) no 3_666 . .
Mo2 Mo1 Mo3 Mo1 54.651(15) no . . 3_666
Mo2 Mo1 Mo3 Mo2 0.000(11) no . . .
Mo2 Mo1 Mo3 Mo2 109.538(17) no . . 3_666
Mo2 Mo1 Mo3 Br1 179.84(2) no . . .
Mo2 Mo1 Mo3 Br2 108.89(2) no . . 3_666
Mo2 Mo1 Mo3 Br3 -70.627(14) no . . .
Mo2 Mo1 Mo3 Br4 -0.16(2) no . . 3_666
Mo2 Mo1 Mo3 O13 -130.51(3) no . . .
Mo3 Mo1 Mo2 Mo1 -54.799(15) no . . 3_666
Mo3 Mo1 Mo2 Mo3 0.000(11) no . . .
Mo3 Mo1 Mo2 Mo3 -109.871(18) no . . 3_666
Mo3 Mo1 Mo2 Br1 -109.05(2) no . . 3_666
Mo3 Mo1 Mo2 Br2 179.61(2) no . . .
Mo3 Mo1 Mo2 Br3 70.282(15) no . . .
Mo3 Mo1 Mo2 Br4 0.155(19) no . . 3_666
Mo3 Mo1 Mo2 O7 131.22(3) no . . .
Mo2 Mo1 Mo3 Mo1 -54.619(15) no . 3_666 3_666
Mo2 Mo1 Mo3 Mo2 -109.335(18) no . 3_666 3_666
Mo2 Mo1 Mo3 Mo2 -0.000(12) no . 3_666 .
Mo2 Mo1 Mo3 Br1 -0.82(2) no . 3_666 3_666
Mo2 Mo1 Mo3 Br2 70.148(15) no . 3_666 .
Mo2 Mo1 Mo3 Br3 -108.35(2) no . 3_666 3_666
Mo2 Mo1 Mo3 Br4 -179.51(2) no . 3_666 .
Mo2 Mo1 Mo3 O13 120.64(3) no . 3_666 3_666
Mo3 Mo1 Mo2 Mo1 55.072(16) no 3_666 . 3_666
Mo3 Mo1 Mo2 Mo3 109.871(18) no 3_666 . .
Mo3 Mo1 Mo2 Mo3 -0.000(12) no 3_666 . 3_666
Mo3 Mo1 Mo2 Br1 0.82(2) no 3_666 . 3_666
Mo3 Mo1 Mo2 Br2 -70.514(15) no 3_666 . .
Mo3 Mo1 Mo2 Br3 -179.85(2) no 3_666 . .
Mo3 Mo1 Mo2 Br4 110.03(2) no 3_666 . 3_666
Mo3 Mo1 Mo2 O7 -118.90(3) no 3_666 . .
Mo2 Mo1 Br1 Mo2 70.79(2) no . . 3_666
Mo2 Mo1 Br1 Mo3 -0.16(2) no . . .
Br1 Mo1 Mo2 Mo1 -54.64(3) no . . 3_666
Br1 Mo1 Mo2 Mo3 0.16(2) no . . .
Br1 Mo1 Mo2 Mo3 -109.71(3) no . . 3_666
Br1 Mo1 Mo2 Br1 -108.89(3) no . . 3_666
Br1 Mo1 Mo2 Br2 179.77(3) no . . .
Br1 Mo1 Mo2 Br3 70.44(2) no . . .
Br1 Mo1 Mo2 Br4 0.31(4) no . . 3_666
Br1 Mo1 Mo2 O7 131.38(3) no . . .
Mo2 Mo1 Br2 Mo2 0.000(11) no . . .
Mo2 Mo1 Br2 Mo3 -70.842(16) no . . 3_666
Br2 Mo1 Mo2 Mo1 125.59(2) no . . 3_666
Br2 Mo1 Mo2 Mo3 -179.61(2) no . . .
Br2 Mo1 Mo2 Mo3 70.514(19) no . . 3_666
Br2 Mo1 Mo2 Br1 71.33(3) no . . 3_666
Br2 Mo1 Mo2 Br2 0.000(17) no . . .
Br2 Mo1 Mo2 Br3 -109.33(2) no . . .
Br2 Mo1 Mo2 Br4 -179.46(3) no . . 3_666
Br2 Mo1 Mo2 O7 -48.39(3) no . . .
Mo2 Mo1 Br3 Mo2 0.000(12) no . . .
Mo2 Mo1 Br3 Mo3 70.686(16) no . . .
Br3 Mo1 Mo2 Mo1 -125.08(2) no . . 3_666
Br3 Mo1 Mo2 Mo3 -70.282(17) no . . .
Br3 Mo1 Mo2 Mo3 179.85(2) no . . 3_666
Br3 Mo1 Mo2 Br1 -179.33(3) no . . 3_666
Br3 Mo1 Mo2 Br2 109.333(19) no . . .
Br3 Mo1 Mo2 Br3 0.000(14) no . . .
Br3 Mo1 Mo2 Br4 -70.13(2) no . . 3_666
Br3 Mo1 Mo2 O7 60.94(3) no . . .
Mo2 Mo1 Br4 Mo2 -70.99(2) no . . 3_666
Mo2 Mo1 Br4 Mo3 0.49(2) no . . 3_666
Br4 Mo1 Mo2 Mo1 54.59(3) no . . 3_666
Br4 Mo1 Mo2 Mo3 109.38(3) no . . .
Br4 Mo1 Mo2 Mo3 -0.49(2) no . . 3_666
Br4 Mo1 Mo2 Br1 0.33(4) no . . 3_666
Br4 Mo1 Mo2 Br2 -71.00(2) no . . .
Br4 Mo1 Mo2 Br3 179.67(3) no . . .
Br4 Mo1 Mo2 Br4 109.54(3) no . . 3_666
Br4 Mo1 Mo2 O7 -119.39(3) no . . .
Mo2 Mo1 O1 C1 109.1(3) no . . .
O1 Mo1 Mo2 Mo1 174.33(16) no . . 3_666
O1 Mo1 Mo2 Mo3 -130.87(16) no . . .
O1 Mo1 Mo2 Mo3 119.26(16) no . . 3_666
O1 Mo1 Mo2 Br1 120.08(16) no . . 3_666
O1 Mo1 Mo2 Br2 48.74(16) no . . .
O1 Mo1 Mo2 Br3 -60.59(16) no . . .
O1 Mo1 Mo2 Br4 -130.72(16) no . . 3_666
O1 Mo1 Mo2 O7 0.35(17) no . . .
Mo2 Mo1 Mo3 Mo1 -54.887(14) no 3_666 . 3_666
Mo2 Mo1 Mo3 Mo2 -109.538(17) no 3_666 . .
Mo2 Mo1 Mo3 Mo2 0.000(11) no 3_666 . 3_666
Mo2 Mo1 Mo3 Br1 70.301(14) no 3_666 . .
Mo2 Mo1 Mo3 Br2 -0.648(18) no 3_666 . 3_666
Mo2 Mo1 Mo3 Br3 179.835(19) no 3_666 . .
Mo2 Mo1 Mo3 Br4 -109.69(2) no 3_666 . 3_666
Mo2 Mo1 Mo3 O13 119.95(3) no 3_666 . .
Mo3 Mo1 Mo2 Mo1 54.786(14) no . 3_666 3_666
Mo3 Mo1 Mo2 Mo3 109.705(16) no . 3_666 3_666
Mo3 Mo1 Mo2 Mo3 -0.000(11) no . 3_666 .
Mo3 Mo1 Mo2 Br1 -70.107(14) no . 3_666 .
Mo3 Mo1 Mo2 Br2 0.655(18) no . 3_666 3_666
Mo3 Mo1 Mo2 Br3 108.72(2) no . 3_666 3_666
Mo3 Mo1 Mo2 Br4 179.223(18) no . 3_666 .
Mo3 Mo1 Mo2 O7 -119.00(3) no . 3_666 3_666
Mo2 Mo1 Mo3 Mo1 54.716(15) no 3_666 3_666 3_666
Mo2 Mo1 Mo3 Mo2 0.000(11) no 3_666 3_666 3_666
Mo2 Mo1 Mo3 Mo2 109.335(17) no 3_666 3_666 .
Mo2 Mo1 Mo3 Br1 108.52(2) no 3_666 3_666 3_666
Mo2 Mo1 Mo3 Br2 179.483(19) no 3_666 3_666 .
Mo2 Mo1 Mo3 Br3 0.985(19) no 3_666 3_666 3_666
Mo2 Mo1 Mo3 Br4 -70.170(14) no 3_666 3_666 .
Mo2 Mo1 Mo3 O13 -130.02(3) no 3_666 3_666 3_666
Mo3 Mo1 Mo2 Mo1 -54.920(14) no 3_666 3_666 3_666
Mo3 Mo1 Mo2 Mo3 -0.000(11) no 3_666 3_666 3_666
Mo3 Mo1 Mo2 Mo3 -109.705(16) no 3_666 3_666 .
Mo3 Mo1 Mo2 Br1 -179.812(19) no 3_666 3_666 .
Mo3 Mo1 Mo2 Br2 -109.05(2) no 3_666 3_666 3_666
Mo3 Mo1 Mo2 Br3 -0.983(19) no 3_666 3_666 3_666
Mo3 Mo1 Mo2 Br4 69.518(14) no 3_666 3_666 .
Mo3 Mo1 Mo2 O7 131.29(3) no 3_666 3_666 3_666
Mo2 Mo1 Br1 Mo2 0.000(11) no 3_666 . 3_666
Mo2 Mo1 Br1 Mo3 -70.951(16) no 3_666 . .
Br1 Mo1 Mo2 Mo1 124.89(2) no . 3_666 3_666
Br1 Mo1 Mo2 Mo3 179.81(2) no . 3_666 3_666
Br1 Mo1 Mo2 Mo3 70.107(18) no . 3_666 .
Br1 Mo1 Mo2 Br1 -0.000(15) no . 3_666 .
Br1 Mo1 Mo2 Br2 70.76(2) no . 3_666 3_666
Br1 Mo1 Mo2 Br3 178.83(3) no . 3_666 3_666
Br1 Mo1 Mo2 Br4 -110.67(2) no . 3_666 .
Br1 Mo1 Mo2 O7 -48.89(3) no . 3_666 3_666
Mo2 Mo1 Br2 Mo2 70.32(2) no 3_666 . .
Mo2 Mo1 Br2 Mo3 -0.52(2) no 3_666 . 3_666
Br2 Mo1 Mo2 Mo1 -54.40(3) no . 3_666 3_666
Br2 Mo1 Mo2 Mo3 0.52(2) no . 3_666 3_666
Br2 Mo1 Mo2 Mo3 -109.19(2) no . 3_666 .
Br2 Mo1 Mo2 Br1 -179.29(3) no . 3_666 .
Br2 Mo1 Mo2 Br2 -108.53(3) no . 3_666 3_666
Br2 Mo1 Mo2 Br3 -0.47(3) no . 3_666 3_666
Br2 Mo1 Mo2 Br4 70.04(2) no . 3_666 .
Br2 Mo1 Mo2 O7 131.81(3) no . 3_666 3_666
Mo2 Mo1 Br3 Mo2 -70.85(2) no 3_666 . .
Mo2 Mo1 Br3 Mo3 -0.16(2) no 3_666 . .
Br3 Mo1 Mo2 Mo1 54.95(2) no . 3_666 3_666
Br3 Mo1 Mo2 Mo3 109.87(2) no . 3_666 3_666
Br3 Mo1 Mo2 Mo3 0.16(2) no . 3_666 .
Br3 Mo1 Mo2 Br1 -69.94(2) no . 3_666 .
Br3 Mo1 Mo2 Br2 0.82(3) no . 3_666 3_666
Br3 Mo1 Mo2 Br3 108.89(3) no . 3_666 3_666
Br3 Mo1 Mo2 Br4 179.39(3) no . 3_666 .
Br3 Mo1 Mo2 O7 -118.84(3) no . 3_666 3_666
Mo2 Mo1 Br4 Mo2 -0.000(11) no 3_666 . 3_666
Mo2 Mo1 Br4 Mo3 71.486(15) no 3_666 . 3_666
Br4 Mo1 Mo2 Mo1 -124.438(19) no . 3_666 3_666
Br4 Mo1 Mo2 Mo3 -69.518(15) no . 3_666 3_666
Br4 Mo1 Mo2 Mo3 -179.223(19) no . 3_666 .
Br4 Mo1 Mo2 Br1 110.670(17) no . 3_666 .
Br4 Mo1 Mo2 Br2 -178.57(2) no . 3_666 3_666
Br4 Mo1 Mo2 Br3 -70.50(2) no . 3_666 3_666
Br4 Mo1 Mo2 Br4 -0.000(12) no . 3_666 .
Br4 Mo1 Mo2 O7 61.78(3) no . 3_666 3_666
Mo2 Mo1 O1 C1 -78.5(4) no 3_666 . .
O1 Mo1 Mo2 Mo1 -174.86(15) no . 3_666 3_666
O1 Mo1 Mo2 Mo3 -119.94(15) no . 3_666 3_666
O1 Mo1 Mo2 Mo3 130.35(15) no . 3_666 .
O1 Mo1 Mo2 Br1 60.25(15) no . 3_666 .
O1 Mo1 Mo2 Br2 131.01(15) no . 3_666 3_666
O1 Mo1 Mo2 Br3 -120.93(15) no . 3_666 3_666
O1 Mo1 Mo2 Br4 -50.42(15) no . 3_666 .
O1 Mo1 Mo2 O7 11.35(15) no . 3_666 3_666
Mo3 Mo1 Mo3 Mo1 0.000(16) no . 3_666 3_666
Mo3 Mo1 Mo3 Mo2 -54.716(14) no . 3_666 3_666
Mo3 Mo1 Mo3 Mo2 54.619(14) no . 3_666 .
Mo3 Mo1 Mo3 Br1 53.80(2) no . 3_666 3_666
Mo3 Mo1 Mo3 Br2 124.766(17) no . 3_666 .
Mo3 Mo1 Mo3 Br3 -53.73(2) no . 3_666 3_666
Mo3 Mo1 Mo3 Br4 -124.887(18) no . 3_666 .
Mo3 Mo1 Mo3 O13 175.26(3) no . 3_666 3_666
Mo3 Mo1 Mo3 Mo1 0.000(17) no 3_666 . 3_666
Mo3 Mo1 Mo3 Mo2 -54.651(13) no 3_666 . .
Mo3 Mo1 Mo3 Mo2 54.887(14) no 3_666 . 3_666
Mo3 Mo1 Mo3 Br1 125.188(18) no 3_666 . .
Mo3 Mo1 Mo3 Br2 54.24(2) no 3_666 . 3_666
Mo3 Mo1 Mo3 Br3 -125.278(17) no 3_666 . .
Mo3 Mo1 Mo3 Br4 -54.81(2) no 3_666 . 3_666
Mo3 Mo1 Mo3 O13 174.84(3) no 3_666 . .
Mo3 Mo1 Br1 Mo2 70.951(16) no . . 3_666
Mo3 Mo1 Br1 Mo3 0.000(11) no . . .
Br1 Mo1 Mo3 Mo1 -125.19(2) no . . 3_666
Br1 Mo1 Mo3 Mo2 -179.84(2) no . . .
Br1 Mo1 Mo3 Mo2 -70.301(19) no . . 3_666
Br1 Mo1 Mo3 Br1 0.000(17) no . . .
Br1 Mo1 Mo3 Br2 -70.95(2) no . . 3_666
Br1 Mo1 Mo3 Br3 109.53(2) no . . .
Br1 Mo1 Mo3 Br4 -180.00(3) no . . 3_666
Br1 Mo1 Mo3 O13 49.65(3) no . . .
Mo3 Mo1 Br2 Mo2 -0.39(2) no . . .
Mo3 Mo1 Br2 Mo3 -71.23(2) no . . 3_666
Br2 Mo1 Mo3 Mo1 55.03(3) no . . 3_666
Br2 Mo1 Mo3 Mo2 0.38(2) no . . .
Br2 Mo1 Mo3 Mo2 109.92(3) no . . 3_666
Br2 Mo1 Mo3 Br1 -179.78(3) no . . .
Br2 Mo1 Mo3 Br2 109.27(3) no . . 3_666
Br2 Mo1 Mo3 Br3 -70.24(2) no . . .
Br2 Mo1 Mo3 Br4 0.23(4) no . . 3_666
Br2 Mo1 Mo3 O13 -130.13(3) no . . .
Mo3 Mo1 Br3 Mo2 -70.686(15) no . . .
Mo3 Mo1 Br3 Mo3 0.000(11) no . . .
Br3 Mo1 Mo3 Mo1 125.278(19) no . . 3_666
Br3 Mo1 Mo3 Mo2 70.627(16) no . . .
Br3 Mo1 Mo3 Mo2 -179.84(2) no . . 3_666
Br3 Mo1 Mo3 Br1 -109.534(18) no . . .
Br3 Mo1 Mo3 Br2 179.52(2) no . . 3_666
Br3 Mo1 Mo3 Br3 -0.000(13) no . . .
Br3 Mo1 Mo3 Br4 70.47(2) no . . 3_666
Br3 Mo1 Mo3 O13 -59.88(3) no . . .
Mo3 Mo1 Br4 Mo2 -0.775(19) no . . 3_666
Mo3 Mo1 Br4 Mo3 70.71(2) no . . 3_666
Br4 Mo1 Mo3 Mo1 -54.12(2) no . . 3_666
Br4 Mo1 Mo3 Mo2 -108.77(2) no . . .
Br4 Mo1 Mo3 Mo2 0.770(19) no . . 3_666
Br4 Mo1 Mo3 Br1 71.07(2) no . . .
Br4 Mo1 Mo3 Br2 0.12(3) no . . 3_666
Br4 Mo1 Mo3 Br3 -179.39(2) no . . .
Br4 Mo1 Mo3 Br4 -108.92(2) no . . 3_666
Br4 Mo1 Mo3 O13 120.72(3) no . . .
Mo3 Mo1 O1 C1 11.9(4) no . . .
O1 Mo1 Mo3 Mo1 -175.82(15) no . . 3_666
O1 Mo1 Mo3 Mo2 129.53(15) no . . .
O1 Mo1 Mo3 Mo2 -120.93(15) no . . 3_666
O1 Mo1 Mo3 Br1 -50.63(15) no . . .
O1 Mo1 Mo3 Br2 -121.58(15) no . . 3_666
O1 Mo1 Mo3 Br3 58.90(15) no . . .
O1 Mo1 Mo3 Br4 129.37(15) no . . 3_666
O1 Mo1 Mo3 O13 -0.98(16) no . . .
Mo3 Mo1 Br1 Mo2 0.19(2) no 3_666 . 3_666
Mo3 Mo1 Br1 Mo3 -70.76(2) no 3_666 . .
Br1 Mo1 Mo3 Mo1 54.53(3) no . 3_666 3_666
Br1 Mo1 Mo3 Mo2 -0.19(2) no . 3_666 3_666
Br1 Mo1 Mo3 Mo2 109.15(3) no . 3_666 .
Br1 Mo1 Mo3 Br1 108.33(3) no . 3_666 3_666
Br1 Mo1 Mo3 Br2 179.30(3) no . 3_666 .
Br1 Mo1 Mo3 Br3 0.80(3) no . 3_666 3_666
Br1 Mo1 Mo3 Br4 -70.36(2) no . 3_666 .
Br1 Mo1 Mo3 O13 -130.21(3) no . 3_666 3_666
Mo3 Mo1 Br2 Mo2 70.842(15) no 3_666 . .
Mo3 Mo1 Br2 Mo3 -0.000(11) no 3_666 . 3_666
Br2 Mo1 Mo3 Mo1 -124.77(2) no . 3_666 3_666
Br2 Mo1 Mo3 Mo2 -179.48(2) no . 3_666 3_666
Br2 Mo1 Mo3 Mo2 -70.148(18) no . 3_666 .
Br2 Mo1 Mo3 Br1 -70.97(2) no . 3_666 3_666
Br2 Mo1 Mo3 Br2 -0.000(15) no . 3_666 .
Br2 Mo1 Mo3 Br3 -178.50(3) no . 3_666 3_666
Br2 Mo1 Mo3 Br4 110.35(2) no . 3_666 .
Br2 Mo1 Mo3 O13 50.49(3) no . 3_666 3_666
Mo3 Mo1 Br3 Mo2 0.15(2) no 3_666 . .
Mo3 Mo1 Br3 Mo3 70.84(2) no 3_666 . .
Br3 Mo1 Mo3 Mo1 -54.77(3) no . 3_666 3_666
Br3 Mo1 Mo3 Mo2 -109.49(3) no . 3_666 3_666
Br3 Mo1 Mo3 Mo2 -0.15(2) no . 3_666 .
Br3 Mo1 Mo3 Br1 -0.97(4) no . 3_666 3_666
Br3 Mo1 Mo3 Br2 69.99(2) no . 3_666 .
Br3 Mo1 Mo3 Br3 -108.50(3) no . 3_666 3_666
Br3 Mo1 Mo3 Br4 -179.66(3) no . 3_666 .
Br3 Mo1 Mo3 O13 120.49(3) no . 3_666 3_666
Mo3 Mo1 Br4 Mo2 -71.486(16) no 3_666 . 3_666
Mo3 Mo1 Br4 Mo3 -0.000(12) no 3_666 . 3_666
Br4 Mo1 Mo3 Mo1 124.89(2) no . 3_666 3_666
Br4 Mo1 Mo3 Mo2 70.170(16) no . 3_666 3_666
Br4 Mo1 Mo3 Mo2 179.51(2) no . 3_666 .
Br4 Mo1 Mo3 Br1 178.69(3) no . 3_666 3_666
Br4 Mo1 Mo3 Br2 -110.347(19) no . 3_666 .
Br4 Mo1 Mo3 Br3 71.16(2) no . 3_666 3_666
Br4 Mo1 Mo3 Br4 -0.000(14) no . 3_666 .
Br4 Mo1 Mo3 O13 -59.85(3) no . 3_666 3_666
Mo3 Mo1 O1 C1 -162.6(2) no 3_666 . .
O1 Mo1 Mo3 Mo1 176.35(13) no . 3_666 3_666
O1 Mo1 Mo3 Mo2 121.64(13) no . 3_666 3_666
O1 Mo1 Mo3 Mo2 -129.03(13) no . 3_666 .
O1 Mo1 Mo3 Br1 -129.85(13) no . 3_666 3_666
O1 Mo1 Mo3 Br2 -58.88(13) no . 3_666 .
O1 Mo1 Mo3 Br3 122.62(13) no . 3_666 3_666
O1 Mo1 Mo3 Br4 51.47(13) no . 3_666 .
O1 Mo1 Mo3 O13 -8.39(14) no . 3_666 3_666
Br1 Mo1 Br3 Mo2 -125.07(2) no . . .
Br1 Mo1 Br3 Mo3 -54.381(17) no . . .
Br3 Mo1 Br1 Mo2 125.54(2) no . . 3_666
Br3 Mo1 Br1 Mo3 54.586(18) no . . .
Br1 Mo1 Br4 Mo2 53.904(17) no . . 3_666
Br1 Mo1 Br4 Mo3 125.39(2) no . . 3_666
Br4 Mo1 Br1 Mo2 -53.756(17) no . . 3_666
Br4 Mo1 Br1 Mo3 -124.71(2) no . . .
Br1 Mo1 O1 C1 -29.9(3) no . . .
O1 Mo1 Br1 Mo2 -139.77(11) no . . 3_666
O1 Mo1 Br1 Mo3 149.27(11) no . . .
Br2 Mo1 Br3 Mo2 54.573(17) no . . .
Br2 Mo1 Br3 Mo3 125.26(2) no . . .
Br3 Mo1 Br2 Mo2 -54.859(18) no . . .
Br3 Mo1 Br2 Mo3 -125.70(2) no . . 3_666
Br2 Mo1 Br4 Mo2 -125.73(2) no . . 3_666
Br2 Mo1 Br4 Mo3 -54.244(17) no . . 3_666
Br4 Mo1 Br2 Mo2 124.43(2) no . . .
Br4 Mo1 Br2 Mo3 53.593(17) no . . 3_666
Br2 Mo1 O1 C1 149.6(3) no . . .
O1 Mo1 Br2 Mo2 -149.56(11) no . . .
O1 Mo1 Br2 Mo3 139.60(11) no . . 3_666
Br3 Mo1 O1 C1 59.9(3) no . . .
O1 Mo1 Br3 Mo2 143.91(10) no . . .
O1 Mo1 Br3 Mo3 -145.41(10) no . . .
Br4 Mo1 O1 C1 -120.3(3) no . . .
O1 Mo1 Br4 Mo2 144.92(10) no . . 3_666
O1 Mo1 Br4 Mo3 -143.59(10) no . . 3_666
Mo1 Mo2 Mo3 Mo1 0.000(11) no . . .
Mo1 Mo2 Mo3 Mo1 -109.224(17) no . . 3_666
Mo1 Mo2 Mo3 Mo2 -54.428(15) no . . 3_666
Mo1 Mo2 Mo3 Br1 -0.158(19) no . . .
Mo1 Mo2 Mo3 Br2 -108.71(2) no . . 3_666
Mo1 Mo2 Mo3 Br3 69.783(15) no . . .
Mo1 Mo2 Mo3 Br4 179.84(2) no . . 3_666
Mo1 Mo2 Mo3 O13 129.08(4) no . . .
Mo1 Mo2 Mo3 Mo1 109.154(18) no . 3_666 3_666
Mo1 Mo2 Mo3 Mo1 0.000(12) no . 3_666 .
Mo1 Mo2 Mo3 Mo2 54.595(15) no . 3_666 3_666
Mo1 Mo2 Mo3 Br1 179.17(2) no . 3_666 3_666
Mo1 Mo2 Mo3 Br2 -70.190(15) no . 3_666 .
Mo1 Mo2 Mo3 Br3 109.32(2) no . 3_666 3_666
Mo1 Mo2 Mo3 Br4 0.50(2) no . 3_666 .
Mo1 Mo2 Mo3 O13 -122.30(3) no . 3_666 3_666
Mo1 Mo2 Br1 Mo1 70.35(2) no . 3_666 3_666
Mo1 Mo2 Br1 Mo3 -0.82(2) no . 3_666 3_666
Mo1 Mo2 Br2 Mo1 -0.000(11) no . . .
Mo1 Mo2 Br2 Mo3 70.599(15) no . . 3_666
Mo1 Mo2 Br3 Mo1 -0.000(12) no . . .
Mo1 Mo2 Br3 Mo3 -71.089(15) no . . .
Mo1 Mo2 Br4 Mo1 -70.93(2) no . 3_666 3_666
Mo1 Mo2 Br4 Mo3 -0.16(2) no . 3_666 .
Mo1 Mo2 O7 C8 174.23(19) no . . .
Mo1 Mo2 Mo3 Mo1 109.224(17) no 3_666 . .
Mo1 Mo2 Mo3 Mo1 -0.000(11) no 3_666 . 3_666
Mo1 Mo2 Mo3 Mo2 54.796(15) no 3_666 . 3_666
Mo1 Mo2 Mo3 Br1 109.07(2) no 3_666 . .
Mo1 Mo2 Mo3 Br2 0.511(19) no 3_666 . 3_666
Mo1 Mo2 Mo3 Br3 179.008(19) no 3_666 . .
Mo1 Mo2 Mo3 Br4 -70.933(14) no 3_666 . 3_666
Mo1 Mo2 Mo3 O13 -121.69(4) no 3_666 . .
Mo1 Mo2 Mo3 Mo1 -0.000(11) no 3_666 3_666 3_666
Mo1 Mo2 Mo3 Mo1 -109.154(17) no 3_666 3_666 .
Mo1 Mo2 Mo3 Mo2 -54.560(15) no 3_666 3_666 3_666
Mo1 Mo2 Mo3 Br1 70.017(14) no 3_666 3_666 3_666
Mo1 Mo2 Mo3 Br2 -179.344(19) no 3_666 3_666 .
Mo1 Mo2 Mo3 Br3 0.162(18) no 3_666 3_666 3_666
Mo1 Mo2 Mo3 Br4 -108.66(2) no 3_666 3_666 .
Mo1 Mo2 Mo3 O13 128.55(3) no 3_666 3_666 3_666
Mo1 Mo2 Br1 Mo1 -0.000(11) no 3_666 3_666 3_666
Mo1 Mo2 Br1 Mo3 -71.176(15) no 3_666 3_666 3_666
Mo1 Mo2 Br2 Mo1 -69.94(2) no 3_666 . .
Mo1 Mo2 Br2 Mo3 0.66(2) no 3_666 . 3_666
Mo1 Mo2 Br3 Mo1 70.10(2) no 3_666 . .
Mo1 Mo2 Br3 Mo3 -0.99(2) no 3_666 . .
Mo1 Mo2 Br4 Mo1 0.000(11) no 3_666 3_666 3_666
Mo1 Mo2 Br4 Mo3 70.770(14) no 3_666 3_666 .
Mo1 Mo2 O7 C8 2.9(4) no 3_666 . .
Mo3 Mo2 Mo3 Mo1 54.560(14) no . 3_666 3_666
Mo3 Mo2 Mo3 Mo1 -54.595(14) no . 3_666 .
Mo3 Mo2 Mo3 Mo2 0.000(17) no . 3_666 3_666
Mo3 Mo2 Mo3 Br1 124.576(18) no . 3_666 3_666
Mo3 Mo2 Mo3 Br2 -124.785(17) no . 3_666 .
Mo3 Mo2 Mo3 Br3 54.72(2) no . 3_666 3_666
Mo3 Mo2 Mo3 Br4 -54.10(3) no . 3_666 .
Mo3 Mo2 Mo3 O13 -176.89(3) no . 3_666 3_666
Mo3 Mo2 Mo3 Mo1 54.428(14) no 3_666 . .
Mo3 Mo2 Mo3 Mo1 -54.796(14) no 3_666 . 3_666
Mo3 Mo2 Mo3 Mo2 0.000(17) no 3_666 . 3_666
Mo3 Mo2 Mo3 Br1 54.27(2) no 3_666 . .
Mo3 Mo2 Mo3 Br2 -54.28(2) no 3_666 . 3_666
Mo3 Mo2 Mo3 Br3 124.212(18) no 3_666 . .
Mo3 Mo2 Mo3 Br4 -125.729(18) no 3_666 . 3_666
Mo3 Mo2 Mo3 O13 -176.49(3) no 3_666 . .
Mo3 Mo2 Br1 Mo1 0.19(2) no . 3_666 3_666
Mo3 Mo2 Br1 Mo3 -70.99(2) no . 3_666 3_666
Br1 Mo2 Mo3 Mo1 109.04(3) no 3_666 . .
Br1 Mo2 Mo3 Mo1 -0.19(2) no 3_666 . 3_666
Br1 Mo2 Mo3 Mo2 54.61(3) no 3_666 . 3_666
Br1 Mo2 Mo3 Br1 108.88(3) no 3_666 . .
Br1 Mo2 Mo3 Br2 0.33(3) no 3_666 . 3_666
Br1 Mo2 Mo3 Br3 178.82(3) no 3_666 . .
Br1 Mo2 Mo3 Br4 -71.12(2) no 3_666 . 3_666
Br1 Mo2 Mo3 O13 -121.88(3) no 3_666 . .
Mo3 Mo2 Br2 Mo1 0.38(2) no . . .
Mo3 Mo2 Br2 Mo3 70.98(2) no . . 3_666
Br2 Mo2 Mo3 Mo1 -0.38(2) no . . .
Br2 Mo2 Mo3 Mo1 -109.61(3) no . . 3_666
Br2 Mo2 Mo3 Mo2 -54.81(3) no . . 3_666
Br2 Mo2 Mo3 Br1 -0.54(4) no . . .
Br2 Mo2 Mo3 Br2 -109.10(3) no . . 3_666
Br2 Mo2 Mo3 Br3 69.40(2) no . . .
Br2 Mo2 Mo3 Br4 179.46(3) no . . 3_666
Br2 Mo2 Mo3 O13 128.70(3) no . . .
Mo3 Mo2 Br3 Mo1 71.089(15) no . . .
Mo3 Mo2 Br3 Mo3 0.000(11) no . . .
Br3 Mo2 Mo3 Mo1 -69.783(18) no . . .
Br3 Mo2 Mo3 Mo1 -179.01(2) no . . 3_666
Br3 Mo2 Mo3 Mo2 -124.21(2) no . . 3_666
Br3 Mo2 Mo3 Br1 -69.94(2) no . . .
Br3 Mo2 Mo3 Br2 -178.50(3) no . . 3_666
Br3 Mo2 Mo3 Br3 -0.000(15) no . . .
Br3 Mo2 Mo3 Br4 110.06(2) no . . 3_666
Br3 Mo2 Mo3 O13 59.30(3) no . . .
Mo3 Mo2 Br4 Mo1 -70.770(15) no . 3_666 3_666
Mo3 Mo2 Br4 Mo3 0.000(11) no . 3_666 .
Br4 Mo2 Mo3 Mo1 -179.84(2) no 3_666 . .
Br4 Mo2 Mo3 Mo1 70.933(15) no 3_666 . 3_666
Br4 Mo2 Mo3 Mo2 125.729(19) no 3_666 . 3_666
Br4 Mo2 Mo3 Br1 180.00(3) no 3_666 . .
Br4 Mo2 Mo3 Br2 71.44(2) no 3_666 . 3_666
Br4 Mo2 Mo3 Br3 -110.059(18) no 3_666 . .
Br4 Mo2 Mo3 Br4 0.000(12) no 3_666 . 3_666
Br4 Mo2 Mo3 O13 -50.76(3) no 3_666 . .
Mo3 Mo2 O7 C8 -92.4(3) no . . .
O7 Mo2 Mo3 Mo1 -124.10(17) no . . .
O7 Mo2 Mo3 Mo1 126.68(17) no . . 3_666
O7 Mo2 Mo3 Mo2 -178.52(17) no . . 3_666
O7 Mo2 Mo3 Br1 -124.25(17) no . . .
O7 Mo2 Mo3 Br2 127.19(17) no . . 3_666
O7 Mo2 Mo3 Br3 -54.31(17) no . . .
O7 Mo2 Mo3 Br4 55.75(17) no . . 3_666
O7 Mo2 Mo3 O13 4.99(18) no . . .
Mo3 Mo2 Br1 Mo1 71.176(15) no 3_666 3_666 3_666
Mo3 Mo2 Br1 Mo3 -0.000(12) no 3_666 3_666 3_666
Br1 Mo2 Mo3 Mo1 -70.017(17) no 3_666 3_666 3_666
Br1 Mo2 Mo3 Mo1 -179.17(2) no 3_666 3_666 .
Br1 Mo2 Mo3 Mo2 -124.58(2) no 3_666 3_666 3_666
Br1 Mo2 Mo3 Br1 -0.000(14) no 3_666 3_666 3_666
Br1 Mo2 Mo3 Br2 110.639(19) no 3_666 3_666 .
Br1 Mo2 Mo3 Br3 -69.86(2) no 3_666 3_666 3_666
Br1 Mo2 Mo3 Br4 -178.68(3) no 3_666 3_666 .
Br1 Mo2 Mo3 O13 58.53(3) no 3_666 3_666 3_666
Mo3 Mo2 Br2 Mo1 -70.599(14) no 3_666 . .
Mo3 Mo2 Br2 Mo3 -0.000(11) no 3_666 . 3_666
Br2 Mo2 Mo3 Mo1 179.34(2) no . 3_666 3_666
Br2 Mo2 Mo3 Mo1 70.190(16) no . 3_666 .
Br2 Mo2 Mo3 Mo2 124.785(19) no . 3_666 3_666
Br2 Mo2 Mo3 Br1 -110.639(19) no . 3_666 3_666
Br2 Mo2 Mo3 Br2 0.000(13) no . 3_666 .
Br2 Mo2 Mo3 Br3 179.51(2) no . 3_666 3_666
Br2 Mo2 Mo3 Br4 70.69(2) no . 3_666 .
Br2 Mo2 Mo3 O13 -52.11(3) no . 3_666 3_666
Mo3 Mo2 Br3 Mo1 -0.15(2) no 3_666 . .
Mo3 Mo2 Br3 Mo3 -71.24(2) no 3_666 . .
Br3 Mo2 Mo3 Mo1 109.30(3) no . 3_666 3_666
Br3 Mo2 Mo3 Mo1 0.15(2) no . 3_666 .
Br3 Mo2 Mo3 Mo2 54.75(3) no . 3_666 3_666
Br3 Mo2 Mo3 Br1 179.32(3) no . 3_666 3_666
Br3 Mo2 Mo3 Br2 -70.04(2) no . 3_666 .
Br3 Mo2 Mo3 Br3 109.47(3) no . 3_666 3_666
Br3 Mo2 Mo3 Br4 0.65(4) no . 3_666 .
Br3 Mo2 Mo3 O13 -122.15(3) no . 3_666 3_666
Mo3 Mo2 Br4 Mo1 -0.780(19) no 3_666 3_666 3_666
Mo3 Mo2 Br4 Mo3 69.99(2) no 3_666 3_666 .
Br4 Mo2 Mo3 Mo1 0.779(19) no 3_666 3_666 3_666
Br4 Mo2 Mo3 Mo1 -108.38(2) no 3_666 3_666 .
Br4 Mo2 Mo3 Mo2 -53.78(2) no 3_666 3_666 3_666
Br4 Mo2 Mo3 Br1 70.80(2) no 3_666 3_666 3_666
Br4 Mo2 Mo3 Br2 -178.57(2) no 3_666 3_666 .
Br4 Mo2 Mo3 Br3 0.94(3) no 3_666 3_666 3_666
Br4 Mo2 Mo3 Br4 -107.88(3) no 3_666 3_666 .
Br4 Mo2 Mo3 O13 129.32(3) no 3_666 3_666 3_666
Mo3 Mo2 O7 C8 89.5(3) no 3_666 . .
O7 Mo2 Mo3 Mo1 -126.71(14) no . 3_666 3_666
O7 Mo2 Mo3 Mo1 124.14(14) no . 3_666 .
O7 Mo2 Mo3 Mo2 178.73(14) no . 3_666 3_666
O7 Mo2 Mo3 Br1 -56.69(14) no . 3_666 3_666
O7 Mo2 Mo3 Br2 53.95(14) no . 3_666 .
O7 Mo2 Mo3 Br3 -126.55(14) no . 3_666 3_666
O7 Mo2 Mo3 Br4 124.63(14) no . 3_666 .
O7 Mo2 Mo3 O13 1.84(15) no . 3_666 3_666
Br1 Mo2 Br2 Mo1 -124.397(19) no 3_666 . .
Br1 Mo2 Br2 Mo3 -53.797(15) no 3_666 . 3_666
Br2 Mo2 Br1 Mo1 125.172(19) no . 3_666 3_666
Br2 Mo2 Br1 Mo3 53.996(15) no . 3_666 3_666
Br1 Mo2 Br4 Mo1 53.738(15) no 3_666 3_666 3_666
Br1 Mo2 Br4 Mo3 124.508(18) no 3_666 3_666 .
Br4 Mo2 Br1 Mo1 -54.147(15) no 3_666 3_666 3_666
Br4 Mo2 Br1 Mo3 -125.324(18) no 3_666 3_666 3_666
Br1 Mo2 O7 C8 43.4(3) no 3_666 . .
O7 Mo2 Br1 Mo1 -148.30(11) no . 3_666 3_666
O7 Mo2 Br1 Mo3 140.52(11) no . 3_666 3_666
Br2 Mo2 Br3 Mo1 -54.498(15) no . . .
Br2 Mo2 Br3 Mo3 -125.587(19) no . . .
Br3 Mo2 Br2 Mo1 54.220(15) no . . .
Br3 Mo2 Br2 Mo3 124.819(18) no . . 3_666
Br2 Mo2 O7 C8 134.0(3) no . . .
O7 Mo2 Br2 Mo1 147.42(11) no . . .
O7 Mo2 Br2 Mo3 -141.98(11) no . . 3_666
Br3 Mo2 Br4 Mo1 -124.875(18) no . 3_666 3_666
Br3 Mo2 Br4 Mo3 -54.106(14) no . 3_666 .
Br4 Mo2 Br3 Mo1 124.846(18) no 3_666 . .
Br4 Mo2 Br3 Mo3 53.757(15) no 3_666 . .
Br3 Mo2 O7 C8 -137.0(3) no . . .
O7 Mo2 Br3 Mo1 -140.99(11) no . . .
O7 Mo2 Br3 Mo3 147.92(11) no . . .
Br4 Mo2 O7 C8 -47.0(3) no 3_666 . .
O7 Mo2 Br4 Mo1 141.99(11) no . 3_666 3_666
O7 Mo2 Br4 Mo3 -147.24(11) no . 3_666 .
Mo1 Mo3 Br1 Mo1 0.000(11) no . . .
Mo1 Mo3 Br1 Mo2 -70.628(16) no . . 3_666
Mo1 Mo3 Br2 Mo1 -70.23(2) no . 3_666 3_666
Mo1 Mo3 Br2 Mo2 0.65(2) no . 3_666 3_666
Mo1 Mo3 Br3 Mo1 -0.000(11) no . . .
Mo1 Mo3 Br3 Mo2 70.710(16) no . . .
Mo1 Mo3 Br4 Mo1 70.45(2) no . 3_666 3_666
Mo1 Mo3 Br4 Mo2 0.16(2) no . 3_666 .
Mo1 Mo3 O13 C15 102.0(3) no . . .
Mo1 Mo3 Br1 Mo1 69.80(2) no 3_666 . .
Mo1 Mo3 Br1 Mo2 -0.82(2) no 3_666 . 3_666
Mo1 Mo3 Br2 Mo1 0.000(11) no 3_666 3_666 3_666
Mo1 Mo3 Br2 Mo2 70.883(16) no 3_666 3_666 3_666
Mo1 Mo3 Br3 Mo1 -69.73(2) no 3_666 . .
Mo1 Mo3 Br3 Mo2 0.98(2) no 3_666 . .
Mo1 Mo3 Br4 Mo1 -0.000(12) no 3_666 3_666 3_666
Mo1 Mo3 Br4 Mo2 -70.296(15) no 3_666 3_666 .
Mo1 Mo3 O13 C15 -85.0(4) no 3_666 . .
Mo2 Mo3 Br1 Mo1 0.16(2) no . . .
Mo2 Mo3 Br1 Mo2 -70.47(2) no . . 3_666
Mo2 Mo3 Br2 Mo1 -0.51(2) no . 3_666 3_666
Mo2 Mo3 Br2 Mo2 70.37(2) no . 3_666 3_666
Mo2 Mo3 Br3 Mo1 -70.710(16) no . . .
Mo2 Mo3 Br3 Mo2 -0.000(11) no . . .
Mo2 Mo3 Br4 Mo1 70.296(15) no . 3_666 3_666
Mo2 Mo3 Br4 Mo2 0.000(11) no . 3_666 .
Mo2 Mo3 O13 C15 5.5(5) no . . .
Mo2 Mo3 Br1 Mo1 70.628(17) no 3_666 . .
Mo2 Mo3 Br1 Mo2 0.000(12) no 3_666 . 3_666
Mo2 Mo3 Br2 Mo1 -70.883(16) no 3_666 3_666 3_666
Mo2 Mo3 Br2 Mo2 0.000(11) no 3_666 3_666 3_666
Mo2 Mo3 Br3 Mo1 0.16(2) no 3_666 . .
Mo2 Mo3 Br3 Mo2 70.87(2) no 3_666 . .
Mo2 Mo3 Br4 Mo1 0.49(2) no 3_666 3_666 3_666
Mo2 Mo3 Br4 Mo2 -69.80(2) no 3_666 3_666 .
Mo2 Mo3 O13 C15 -169.8(2) no 3_666 . .
Br1 Mo3 Br2 Mo1 -124.60(2) no . 3_666 3_666
Br1 Mo3 Br2 Mo2 -53.712(17) no . 3_666 3_666
Br2 Mo3 Br1 Mo1 124.40(2) no 3_666 . .
Br2 Mo3 Br1 Mo2 53.775(17) no 3_666 . 3_666
Br1 Mo3 Br3 Mo1 54.133(17) no . . .
Br1 Mo3 Br3 Mo2 124.84(2) no . . .
Br3 Mo3 Br1 Mo1 -54.105(18) no . . .
Br3 Mo3 Br1 Mo2 -124.73(2) no . . 3_666
Br1 Mo3 O13 C15 142.9(3) no . . .
O13 Mo3 Br1 Mo1 -149.02(11) no . . .
O13 Mo3 Br1 Mo2 140.35(11) no . . 3_666
Br2 Mo3 Br4 Mo1 -53.946(17) no 3_666 3_666 3_666
Br2 Mo3 Br4 Mo2 -124.24(2) no 3_666 3_666 .
Br4 Mo3 Br2 Mo1 54.399(15) no 3_666 3_666 3_666
Br4 Mo3 Br2 Mo2 125.282(18) no 3_666 3_666 3_666
Br2 Mo3 O13 C15 -126.8(3) no 3_666 . .
O13 Mo3 Br2 Mo1 145.38(10) no . 3_666 3_666
O13 Mo3 Br2 Mo2 -143.74(10) no . 3_666 3_666
Br3 Mo3 Br4 Mo1 124.55(2) no . 3_666 3_666
Br3 Mo3 Br4 Mo2 54.256(17) no . 3_666 .
Br4 Mo3 Br3 Mo1 -124.880(18) no 3_666 . .
Br4 Mo3 Br3 Mo2 -54.169(15) no 3_666 . .
Br3 Mo3 O13 C15 53.7(3) no . . .
O13 Mo3 Br3 Mo1 144.10(10) no . . .
O13 Mo3 Br3 Mo2 -145.19(10) no . . .
Br4 Mo3 O13 C15 -36.5(3) no 3_666 . .
O13 Mo3 Br4 Mo1 -140.53(11) no . 3_666 3_666
O13 Mo3 Br4 Mo2 149.18(11) no . 3_666 .
Mo1 O1 C1 O2 -30.9(8) no . . .
Mo1 O1 C1 C2 147.1(3) no . . .
Mo2 O7 C8 O8 25.7(8) no . . .
Mo2 O7 C8 C9 -152.8(3) no . . .
Mo3 O13 C15 O14 -19.0(9) no . . .
Mo3 O13 C15 C16 158.9(3) no . . .
O15 N15 C18 C17 -19.9(8) no . . .
O15 N15 C18 C19 160.4(5) no . . .
O16 N15 C18 C17 161.3(5) no . . .
O16 N15 C18 C19 -18.4(8) no . . .
O17 N16 C20 C19 -15.6(8) no . . .
O17 N16 C20 C21 166.3(5) no . . .
O18 N16 C20 C19 164.2(6) no . . .
O18 N16 C20 C21 -14.0(9) no . . .
O5 N30 C6 C5 -4.2(8) no . . .
O5 N30 C6 C7 175.1(5) no . . .
O6 N30 C6 C5 175.5(5) no . . .
O6 N30 C6 C7 -5.1(8) no . . .
O3 N31 C4 C3 25.3(7) no . . .
O3 N31 C4 C5 -153.7(5) no . . .
O4 N31 C4 C3 -152.2(5) no . . .
O4 N31 C4 C5 28.9(7) no . . .
O11 N45 C13 C12 1.5(9) no . . .
O11 N45 C13 C14 176.5(6) no . . .
O12 N45 C13 C12 -177.5(6) no . . .
O12 N45 C13 C14 -2.6(9) no . . .
O9 N46 C11 C10 -4.1(9) no . . .
O9 N46 C11 C12 174.1(6) no . . .
O10 N46 C11 C10 178.2(5) no . . .
O10 N46 C11 C12 -3.6(8) no . . .
C22 N53 C26 C27 52.5(7) no . . .
C26 N53 C22 C23 57.2(6) no . . .
C22 N53 C30 C31 -53.2(7) no . . .
C30 N53 C22 C23 -62.0(6) no . . .
C22 N53 C34 C35 -178.0(4) no . . .
C34 N53 C22 C23 178.2(4) no . . .
C26 N53 C30 C31 -175.0(5) no . . .
C30 N53 C26 C27 173.5(5) no . . .
C26 N53 C34 C35 -56.8(6) no . . .
C34 N53 C26 C27 -64.9(6) no . . .
C30 N53 C34 C35 62.6(6) no . . .
C34 N53 C30 C31 63.1(6) no . . .
O1 C1 C2 C3 155.5(4) no . . .
O1 C1 C2 C7 -28.2(7) no . . .
O2 C1 C2 C3 -26.4(8) no . . .
O2 C1 C2 C7 150.0(5) no . . .
C1 C2 C3 C4 -179.1(4) no . . .
C1 C2 C7 C6 -177.7(4) no . . .
C3 C2 C7 C6 -1.3(7) no . . .
C7 C2 C3 C4 4.5(7) no . . .
C2 C3 C4 N31 177.5(4) no . . .
C2 C3 C4 C5 -3.6(8) no . . .
N31 C4 C5 C6 178.3(4) no . . .
C3 C4 C5 C6 -0.6(8) no . . .
C4 C5 C6 N30 -176.7(4) no . . .
C4 C5 C6 C7 4.0(8) no . . .
N30 C6 C7 C2 177.5(4) no . . .
C5 C6 C7 C2 -3.2(8) no . . .
O7 C8 C9 C10 -7.9(8) no . . .
O7 C8 C9 C14 172.8(4) no . . .
O8 C8 C9 C10 173.4(5) no . . .
O8 C8 C9 C14 -5.8(8) no . . .
C8 C9 C10 C11 179.4(5) no . . .
C8 C9 C14 C13 -178.4(5) no . . .
C10 C9 C14 C13 2.4(8) no . . .
C14 C9 C10 C11 -1.4(9) no . . .
C9 C10 C11 N46 177.7(5) no . . .
C9 C10 C11 C12 -0.5(9) no . . .
N46 C11 C12 C13 -176.9(5) no . . .
C10 C11 C12 C13 1.3(9) no . . .
C11 C12 C13 N45 174.5(5) no . . .
C11 C12 C13 C14 -0.2(9) no . . .
N45 C13 C14 C9 -176.2(5) no . . .
C12 C13 C14 C9 -1.6(9) no . . .
O13 C15 C16 C17 167.0(4) no . . .
O13 C15 C16 C21 -16.1(8) no . . .
O14 C15 C16 C17 -14.8(8) no . . .
O14 C15 C16 C21 162.0(5) no . . .
C15 C16 C17 C18 175.9(5) no . . .
C15 C16 C21 C20 -176.1(5) no . . .
C17 C16 C21 C20 0.8(8) no . . .
C21 C16 C17 C18 -1.0(8) no . . .
C16 C17 C18 N15 180.0(5) no . . .
C16 C17 C18 C19 -0.4(9) no . . .
N15 C18 C19 C20 -178.5(5) no . . .
C17 C18 C19 C20 1.9(9) no . . .
C18 C19 C20 N16 179.9(5) no . . .
C18 C19 C20 C21 -2.1(9) no . . .
N16 C20 C21 C16 178.8(5) no . . .
C19 C20 C21 C16 0.8(9) no . . .
N53 C22 C23 C24 164.1(4) no . . .
C22 C23 C24 C25 167.6(5) no . . .
N53 C26 C27 C28 175.8(5) no . . .
C26 C27 C28 C29 169.1(5) no . . .
N53 C30 C31 C32 -178.7(5) no . . .
C30 C31 C32 C33 69.4(7) no . . .
N53 C34 C35 C36 -155.5(5) no . . .
C34 C35 C36 C37 67.2(7) no . . .
